data_7250579
loop_
_publ_author_name
'Yoshino, Riku'
'Kobayashi, Kazuki'
'Yang, Peiyuan'
'Fukumoto, Hiroki'
'Yasui, Motohiro'
'Yamada, Shigeyuki'
'Konno, Tsutomu'
'Morita, Masato'

_publ_section_title
;
 Engineering visible-to-ultraviolet emission switching of
 benzothiazole-based mechanoresponsive materials
;
_journal_issue 32
_journal_name_full CrystEngComm
_journal_page_first 5398
_journal_page_last 5403
_journal_paper_doi 10.1039/D5CE00379B
_journal_volume 27
_journal_year 2025
_chemical_formula_moiety 'C19 H17 N S'
_chemical_formula_sum 'C19 H17 N S'
_chemical_formula_weight 291.39
_space_group_crystal_system monoclinic
_space_group_IT_number 14
_space_group_name_Hall '-P 2ybc'
_space_group_name_H-M_alt 'P 1 21/c 1'
_atom_sites_solution_hydrogens geom
_atom_sites_solution_primary dual
_audit_creation_date 2024-11-29
_audit_creation_method
;
Olex2 1.5
(compiled 2024.01.12 svn.r2f8d729c for OlexSys, GUI svn.r6928)
;
_audit_update_record
;
2025-04-03 deposited with the CCDC.	2025-06-23 downloaded from the CCDC.
;
_cell_angle_alpha 90
_cell_angle_beta 119.535(5)
_cell_angle_gamma 90
_cell_formula_units_Z 28
_cell_length_a 17.7329(7)
_cell_length_b 18.9012(4)
_cell_length_c 37.5680(14)
_cell_measurement_reflns_used 34821
_cell_measurement_temperature 173
_cell_measurement_theta_max 29.7280
_cell_measurement_theta_min 3.0310
_cell_volume 10955.5(8)
_computing_cell_refinement 'CrysAlisPro 1.171.41.118a (Rigaku OD, 2021)'
_computing_data_collection 'CrysAlisPro 1.171.41.118a (Rigaku OD, 2021)'
_computing_data_reduction 'CrysAlisPro 1.171.41.118a (Rigaku OD, 2021)'
_computing_molecular_graphics 'Olex2 1.5 (Dolomanov et al., 2009)'
_computing_publication_material 'Olex2 1.5 (Dolomanov et al., 2009)'
_computing_structure_refinement 'SHELXL 2019/3 (Sheldrick, 2015)'
_computing_structure_solution 'SHELXT 2018/2 (Sheldrick, 2018)'
_diffrn_ambient_temperature 173
_diffrn_detector 'Hybrid Pixel Array Detector'
_diffrn_detector_area_resol_mean 5.8140
_diffrn_measured_fraction_theta_full 0.998
_diffrn_measured_fraction_theta_max 0.999
_diffrn_measurement_details
;
List of Runs (angles in degrees, time in seconds):

  # Type    Start    End  Width  t~exp~   \w     \q     \k     \f   Frames
#--------------------------------------------------------------------------
  1  \w   -103.00  76.00   0.50   14.12    --  -13.20  55.00 120.00  358
  2  \w    -71.00  69.00   0.50   14.12    --  -13.20  37.00 150.00  280
  3  \w    -43.00 -17.00   0.50   14.12    --  -13.20  28.00  60.00   52
  4  \w    -35.00   1.00   0.50   14.12    --  -13.20   9.00  90.00   72
;
_diffrn_measurement_device 'four-circle diffractometer'
_diffrn_measurement_device_type 'XtaLAB AFC10 (RCD3): quarter-chi single'
_diffrn_measurement_method '\w scans'
_diffrn_orient_matrix_type 'CrysAlisPro convention (1999,Acta A55,543-557)'
_diffrn_orient_matrix_UB_11 0.0042146000
_diffrn_orient_matrix_UB_12 -0.0368856000
_diffrn_orient_matrix_UB_13 0.0039831000
_diffrn_orient_matrix_UB_21 0.0031625000
_diffrn_orient_matrix_UB_22 -0.0057694000
_diffrn_orient_matrix_UB_23 -0.0178771000
_diffrn_orient_matrix_UB_31 0.0456699000
_diffrn_orient_matrix_UB_32 0.0038162000
_diffrn_orient_matrix_UB_33 0.0116465000
_diffrn_radiation_monochromator mirror
_diffrn_radiation_probe x-ray
_diffrn_radiation_type 'Mo K\a'
_diffrn_radiation_wavelength 0.71073
_diffrn_reflns_av_R_equivalents 0.0345
_diffrn_reflns_av_unetI/netI 0.0325
_diffrn_reflns_Laue_measured_fraction_full 0.998
_diffrn_reflns_Laue_measured_fraction_max 0.999
_diffrn_reflns_limit_h_max 23
_diffrn_reflns_limit_h_min -22
_diffrn_reflns_limit_k_max 24
_diffrn_reflns_limit_k_min -21
_diffrn_reflns_limit_l_max 41
_diffrn_reflns_limit_l_min -48
_diffrn_reflns_number 98966
_diffrn_reflns_point_group_measured_fraction_full 0.998
_diffrn_reflns_point_group_measured_fraction_max 0.999
_diffrn_reflns_theta_full 25.242
_diffrn_reflns_theta_max 27.484
_diffrn_reflns_theta_min 2.803
_diffrn_source 'Rotating-anode X-ray tube (dual wavelength)'
_diffrn_source_type 'Rigaku (Mo) X-ray DW Source'
_exptl_absorpt_coefficient_mu 0.200
_exptl_absorpt_correction_T_max 1.00000
_exptl_absorpt_correction_T_min 0.91199
_exptl_absorpt_correction_type multi-scan
_exptl_absorpt_process_details
;
CrysAlisPro 1.171.41.118a (Rigaku Oxford Diffraction, 2021)
Empirical absorption correction using spherical harmonics,
implemented in SCALE3 ABSPACK scaling algorithm.
;
_exptl_crystal_colour colourless
_exptl_crystal_colour_primary colourless
_exptl_crystal_density_diffrn 1.237
_exptl_crystal_description needle
_exptl_crystal_F_000 4312
_exptl_crystal_size_max 0.324
_exptl_crystal_size_mid 0.283
_exptl_crystal_size_min 0.169
_refine_diff_density_max 0.659
_refine_diff_density_min -0.275
_refine_diff_density_rms 0.065
_refine_ls_extinction_method none
_refine_ls_goodness_of_fit_ref 1.029
_refine_ls_hydrogen_treatment constr
_refine_ls_matrix_type full
_refine_ls_number_parameters 1407
_refine_ls_number_reflns 25101
_refine_ls_number_restraints 6
_refine_ls_restrained_S_all 1.030
_refine_ls_R_factor_all 0.1176
_refine_ls_R_factor_gt 0.0697
_refine_ls_shift/su_max 0.001
_refine_ls_shift/su_mean 0.000
_refine_ls_structure_factor_coef Fsqd
_refine_ls_weighting_details 'w=1/[\s^2^(Fo^2^)+(0.0868P)^2^+8.3351P] where P=(Fo^2^+2Fc^2^)/3'
_refine_ls_weighting_scheme calc
_refine_ls_wR_factor_gt 0.1888
_refine_ls_wR_factor_ref 0.2249
_reflns_Friedel_coverage 0.000
_reflns_number_gt 13494
_reflns_number_total 25101
_reflns_threshold_expression 'I > 2\s(I)'
_cod_data_source_file d5ce00379b2.cif
_cod_data_source_block t-bu-btz_poly_auto
_cod_depositor_comments 'Adding full bibliography for 7250578--7250579.cif.'
_cod_database_code 7250579
_shelx_shelxl_version_number 2019/3
_chemical_oxdiff_formula C19H17NS
_shelx_space_group_comment
;
The symmetry employed for this shelxl refinement is uniquely defined
by the following loop, which should always be used as a source of
symmetry information in preference to the above space-group names.
They are only intended as comments.
;
_olex2_refinement_description
;
1. Fixed Uiso
 At 1.2 times of:
  All C(H) groups
 At 1.5 times of:
  All C(H,H,H) groups
2. Restrained distances
 C01C-C03Z \\sim C01C-C1
 with sigma of 0.02
 C01C-C041 \\sim C01C-C2
 with sigma of 0.02
 C01C-C043 \\sim C01C-C0
 with sigma of 0.02
 C02E-C03Y \\sim C02E-C3
 with sigma of 0.02
 C02E-C040 \\sim C02E-C5
 with sigma of 0.02
 C02E-C042 \\sim C02E-C4
 with sigma of 0.02
3. Others
 Sof(C0)=Sof(H0A)=Sof(H0B)=Sof(H0C)=Sof(C1)=Sof(H1A)=Sof(H1B)=Sof(H1C)=Sof(C2)=
 Sof(H2A)=Sof(H2B)=Sof(H2C)=1-FVAR(1)
 Sof(C03Z)=Sof(H03D)=Sof(H03E)=Sof(H03F)=Sof(C041)=Sof(H04G)=Sof(H04H)=
 Sof(H04I)=Sof(C043)=Sof(H04J)=Sof(H04K)=Sof(H04L)=FVAR(1)
 Sof(C3)=Sof(H3A)=Sof(H3B)=Sof(H3C)=Sof(C4)=Sof(H4A)=Sof(H4B)=Sof(H4C)=Sof(C5)=
 Sof(H5A)=Sof(H5B)=Sof(H5C)=1-FVAR(2)
 Sof(C03Y)=Sof(H03A)=Sof(H03B)=Sof(H03C)=Sof(C040)=Sof(H04A)=Sof(H04B)=
 Sof(H04C)=Sof(C042)=Sof(H04D)=Sof(H04E)=Sof(H04F)=FVAR(2)
4.a Aromatic/amide H refined with riding coordinates:
 C00R(H00R), C00T(H00T), C00X(H00X), C018(H018), C01D(H01D), C01F(H01F),
 C01H(H01H), C01I(H01I), C01O(H01O), C01Q(H01Q), C01R(H01R), C01X(H01X),
 C01Z(H01Z), C020(H020), C027(H027), C028(H028), C029(H029), C02B(H02B),
 C02C(H02C), C02F(H02F), C02H(H02H), C02I(H02I), C02J(H02J), C02K(H02K),
 C02L(H02L), C02N(H02N), C02O(H02O), C02P(H02P), C02R(H02R), C02S(H02S),
 C02T(H02T), C02U(H02U), C02V(H02V), C02W(H02W), C02X(H02X), C02Y(H02Y),
 C02Z(H02Z), C030(H030), C031(H031), C032(H032), C033(H033), C034(H034),
 C035(H035), C036(H036), C037(H037), C038(H038), C039(H039), C03A(H03G),
 C03C(H03Z), C03D(H03T), C03E(H8), C03F(H03U), C03G(H9), C03H(H03), C03I(H1),
 C03J(H10)
4.b Idealised Me refined as rotating group:
 C03B(H03Q,H03R,H03S), C03K(H2,H,HA), C03L(H03H,H03I,H03J), C03M(H5,HB,HC),
 C03N(H03V,H03W,H03X), C03O(H3,HD,HE), C03P(H6,HF,HG), C03Q(H03K,H03L,H03M),
 C03R(H4,HH,HI), C03S(H7,HJ,HK), C03T(H03Y,HL,HM), C03U(H11,HN,HO), C03V(H12,HP,
 HQ), C03W(H03N,H03O,H03P), C03X(H13,HR,HS), C03Y(H03A,H03B,H03C), C03Z(H03D,
 H03E,H03F), C040(H04A,H04B,H04C), C041(H04G,H04H,H04I), C042(H04D,H04E,H04F),
 C043(H04J,H04K,H04L), C0(H0A,H0B,H0C), C1(H1A,H1B,H1C), C2(H2A,H2B,H2C),
 C3(H3A,H3B,H3C), C4(H4A,H4B,H4C), C5(H5A,H5B,H5C)
;
_olex2_submission_special_instructions 'No special instructions were received'
_oxdiff_exptl_absorpt_empirical_details
;
Empirical correction (ABSPACK) includes:
- Absorption correction using spherical harmonics
- Frame scaling
;
_oxdiff_exptl_absorpt_empirical_full_max 1.165
_oxdiff_exptl_absorpt_empirical_full_min 0.809

loop_
_space_group_symop_operation_xyz
'x, y, z'
'-x, y+1/2, -z+1/2'
'-x, -y, -z'
'x, -y-1/2, z-1/2'

loop_
_atom_site_label
_atom_site_type_symbol
_atom_site_fract_x
_atom_site_fract_y
_atom_site_fract_z
_atom_site_U_iso_or_equiv
_atom_site_adp_type
_atom_site_occupancy
_atom_site_site_symmetry_order
_atom_site_calc_flag
_atom_site_refinement_flags_posn
_atom_site_refinement_flags_adp
_atom_site_refinement_flags_occupancy
_atom_site_disorder_assembly
_atom_site_disorder_group
S001 S -0.33156(4) 0.54608(3) 0.04551(2) 0.03481(16) Uani 1 1 d . . . . .
S002 S 0.81215(4) 0.54329(3) 0.33313(2) 0.03630(16) Uani 1 1 d . . . . .
S003 S 0.25470(4) 0.52829(3) 0.19676(2) 0.03708(16) Uani 1 1 d . . . . .
S004 S 0.47285(4) 0.45145(3) 0.23948(2) 0.03566(16) Uani 1 1 d . . . . .
S005 S 1.04017(4) 0.45887(3) 0.37882(2) 0.04054(17) Uani 1 1 d . . . . .
S006 S -0.11042(4) 0.46823(3) 0.09041(2) 0.03930(17) Uani 1 1 d . . . . .
S007 S 1.39186(4) 0.53902(3) 0.47942(2) 0.04243(18) Uani 1 1 d . . . . .
N008 N 0.23506(13) 0.66443(10) 0.19058(6) 0.0337(5) Uani 1 1 d . . . . .
N009 N 0.48733(13) 0.31427(10) 0.23987(6) 0.0362(5) Uani 1 1 d . . . . .
N00A N 0.80849(13) 0.67996(10) 0.34040(6) 0.0360(5) Uani 1 1 d . . . . .
N00B N -0.09485(13) 0.33148(11) 0.09258(6) 0.0368(5) Uani 1 1 d . . . . .
N00C N 1.04712(13) 0.32196(11) 0.37389(7) 0.0386(5) Uani 1 1 d . . . . .
N00D N -0.33975(13) 0.68302(10) 0.04951(7) 0.0378(5) Uani 1 1 d . . . . .
N00E N 1.37274(13) 0.67557(11) 0.47429(6) 0.0383(5) Uani 1 1 d . . . . .
C00F C 0.28898(15) 0.61412(12) 0.19497(7) 0.0313(5) Uani 1 1 d . . . . .
C00G C 0.04843(15) 0.35805(12) 0.23713(7) 0.0295(5) Uani 1 1 d . . . . .
C00H C 0.67591(15) 0.62729(11) 0.19498(7) 0.0290(5) Uani 1 1 d . . . . .
C00I C 0.43693(15) 0.36468(12) 0.23891(7) 0.0328(5) Uani 1 1 d . . . . .
C00J C 0.99853(16) 0.37320(13) 0.37392(7) 0.0343(5) Uani 1 1 d . . . . .
C00K C 0.61403(15) 0.35834(12) 0.37581(7) 0.0318(5) Uani 1 1 d . . . . .
C00L C 1.81448(14) 0.63339(11) 0.47972(7) 0.0270(5) Uani 1 1 d . . . . .
C00M C 0.09481(14) 0.64204(11) 0.04855(7) 0.0276(5) Uani 1 1 d . . . . .
C00N C 0.85542(16) 0.62833(12) 0.33886(7) 0.0332(5) Uani 1 1 d . . . . .
C00O C 0.16127(15) 0.63639(12) 0.18867(7) 0.0320(5) Uani 1 1 d . . . . .
C00P C 0.51837(15) 0.62695(12) 0.19679(8) 0.0327(5) Uani 1 1 d . . . . .
C00Q C 0.73206(15) 0.65355(12) 0.33662(7) 0.0319(5) Uani 1 1 d . . . . .
C00R C 0.13516(15) 0.32075(12) 0.20654(7) 0.0348(5) Uani 1 1 d . . . . .
H00R H 0.139252 0.296244 0.185483 0.042 Uiso 1 1 calc R U . . .
C00S C 0.56552(14) 0.41682(12) 0.24175(7) 0.0313(5) Uani 1 1 d . . . . .
C00T C 0.08395(15) 0.68029(13) 0.07754(7) 0.0342(5) Uani 1 1 d . . . . .
H00T H 0.131560 0.706358 0.097842 0.041 Uiso 1 1 calc R U . . .
C00U C -0.29181(15) 0.63197(12) 0.04864(7) 0.0318(5) Uani 1 1 d . . . . .
C00V C -0.14663(15) 0.38190(13) 0.08999(7) 0.0325(5) Uani 1 1 d . . . . .
C00W C -0.42140(15) 0.58174(12) 0.04515(7) 0.0304(5) Uani 1 1 d . . . . .
C00X C 0.66797(15) 0.66100(12) 0.22615(7) 0.0342(5) Uani 1 1 d . . . . .
H00X H 0.717004 0.684478 0.247271 0.041 Uiso 1 1 calc R U . . .
C00Y C -0.06432(15) 0.64274(12) 0.04842(8) 0.0319(5) Uani 1 1 d . . . . .
C00Z C -0.02012(15) 0.35948(13) 0.09535(7) 0.0319(5) Uani 1 1 d . . . . .
C010 C 0.15968(15) 0.56280(12) 0.19174(7) 0.0308(5) Uani 1 1 d . . . . .
C011 C 1.23967(15) 0.64114(12) 0.33693(7) 0.0309(5) Uani 1 1 d . . . . .
C012 C 0.20787(15) 0.35495(12) 0.23758(8) 0.0332(5) Uani 1 1 d . . . . .
C47 C 0.37026(16) 0.62357(13) 0.19692(7) 0.0355(6) Uani 1 1 d . . . . .
C014 C 0.72204(15) 0.57984(12) 0.33251(7) 0.0311(5) Uani 1 1 d . . . . .
C015 C -0.53235(15) 0.36642(12) 0.09089(7) 0.0298(5) Uani 1 1 d . . . . .
C016 C 0.76989(16) 0.36038(12) 0.37262(8) 0.0357(6) Uani 1 1 d . . . . .
C017 C 0.56105(15) 0.34279(12) 0.24180(7) 0.0336(5) Uani 1 1 d . . . . .
C018 C 0.00614(16) 0.68135(13) 0.07759(7) 0.0358(6) Uani 1 1 d . . . . .
H018 H 0.000604 0.708380 0.097500 0.043 Uiso 1 1 calc R U . . .
C49 C 0.91642(16) 0.36484(13) 0.37142(8) 0.0374(6) Uani 1 1 d . . . . .
C01A C 1.65589(15) 0.63597(12) 0.48028(7) 0.0319(5) Uani 1 1 d . . . . .
C01B C -0.41402(15) 0.65558(12) 0.04748(7) 0.0329(5) Uani 1 1 d . . . . .
C01C C 0.76111(15) 0.62760(12) 0.19444(7) 0.0310(5) Uani 1 1 d D . . . .
C01D C 0.59112(16) 0.66125(13) 0.22722(7) 0.0360(6) Uani 1 1 d . . . . .
H01D H 0.587981 0.684883 0.248764 0.043 Uiso 1 1 calc R U . . .
C01E C -0.03820(15) 0.35689(13) 0.23667(7) 0.0326(5) Uani 1 1 d . . . . .
C01F C 1.80632(16) 0.66784(13) 0.51040(7) 0.0346(6) Uani 1 1 d . . . . .
H01F H 1.855490 0.690953 0.531659 0.041 Uiso 1 1 calc R U . . .
C46 C 0.35589(16) 0.35567(12) 0.23759(8) 0.0358(6) Uani 1 1 d . . . . .
C01H C 0.19995(16) 0.39030(13) 0.26800(8) 0.0387(6) Uani 1 1 d . . . . .
H01H H 0.248736 0.413994 0.289143 0.046 Uiso 1 1 calc R U . . .
C01I C 0.05742(15) 0.32275(13) 0.20665(7) 0.0339(5) Uani 1 1 d . . . . .
H01I H 0.008469 0.299453 0.185362 0.041 Uiso 1 1 calc R U . . .
C01J C 1.08274(16) 0.64006(12) 0.33868(8) 0.0363(6) Uani 1 1 d . . . . .
C01K C 1.42557(15) 0.62550(13) 0.47801(7) 0.0347(5) Uani 1 1 d . . . . .
C01L C 1.89994(15) 0.63429(12) 0.47923(7) 0.0309(5) Uani 1 1 d . . . . .
C01M C 0.43849(16) 0.62581(12) 0.19744(8) 0.0364(6) Uani 1 1 d . . . . .
C01N C -0.01672(15) 0.43363(13) 0.09441(7) 0.0324(5) Uani 1 1 d . . . . .
C01O C 1.14981(16) 0.68480(14) 0.36415(8) 0.0391(6) Uani 1 1 d . . . . .
H01O H 1.142816 0.715771 0.382230 0.047 Uiso 1 1 calc R U . . .
C01P C 1.29859(15) 0.64685(13) 0.47231(7) 0.0343(5) Uani 1 1 d . . . . .
C01Q C 1.72890(16) 0.66948(13) 0.51091(8) 0.0360(6) Uani 1 1 d . . . . .
H01Q H 1.725581 0.693613 0.532276 0.043 Uiso 1 1 calc R U . . .
C01R C 0.12166(15) 0.39136(13) 0.26780(7) 0.0352(5) Uani 1 1 d . . . . .
H01R H 0.117884 0.415361 0.289086 0.042 Uiso 1 1 calc R U . . .
C01S C 0.28847(16) 0.35463(12) 0.23745(8) 0.0353(6) Uani 1 1 d . . . . .
C01T C 0.84900(17) 0.36209(13) 0.37135(8) 0.0381(6) Uani 1 1 d . . . . .
C44 C -0.22841(16) 0.37248(13) 0.08785(8) 0.0378(6) Uani 1 1 d . . . . .
C01V C 1.29730(15) 0.57313(13) 0.47475(7) 0.0344(5) Uani 1 1 d . . . . .
C48 C 0.93632(17) 0.63639(13) 0.34027(8) 0.0388(6) Uani 1 1 d . . . . .
C01X C 0.64747(17) 0.54652(14) 0.32768(8) 0.0398(6) Uani 1 1 d . . . . .
H01X H 0.641163 0.496570 0.325154 0.048 Uiso 1 1 calc R U . . .
C01Y C 1.12377(16) 0.34876(13) 0.37834(7) 0.0365(6) Uani 1 1 d . . . . .
C01Z C 0.63647(16) 0.45126(14) 0.24378(8) 0.0400(6) Uani 1 1 d . . . . .
H01Z H 0.638611 0.501464 0.243382 0.048 Uiso 1 1 calc R U . . .
C020 C 0.60160(15) 0.59438(13) 0.16437(8) 0.0385(6) Uani 1 1 d . . . . .
H020 H 0.604052 0.571865 0.142356 0.046 Uiso 1 1 calc R U . . .
C021 C 0.18128(15) 0.64349(13) 0.04920(7) 0.0329(5) Uani 1 1 d . . . . .
C45 C -0.21186(17) 0.64093(13) 0.04921(8) 0.0372(6) Uani 1 1 d . . . . .
C023 C 1.13217(15) 0.42281(13) 0.38126(7) 0.0350(6) Uani 1 1 d . . . . .
C024 C -0.61776(15) 0.36708(13) 0.09146(7) 0.0321(5) Uani 1 1 d . . . . .
C025 C 0.52908(16) 0.35996(13) 0.37657(7) 0.0346(6) Uani 1 1 d . . . . .
C026 C -0.14441(16) 0.64221(12) 0.04886(8) 0.0368(6) Uani 1 1 d . . . . .
C027 C 1.22686(16) 0.68441(14) 0.36326(8) 0.0384(6) Uani 1 1 d . . . . .
H027 H 1.272479 0.714786 0.381286 0.046 Uiso 1 1 calc R U . . .
C028 C 0.02314(16) 0.60504(13) 0.01907(8) 0.0381(6) Uani 1 1 d . . . . .
H028 H 0.027979 0.579274 -0.001423 0.046 Uiso 1 1 calc R U . . .
C029 C -0.49361(16) 0.54717(13) 0.04232(8) 0.0373(6) Uani 1 1 d . . . . .
H029 H -0.497902 0.497032 0.041084 0.045 Uiso 1 1 calc R U . . .
C02A C -0.37598(15) 0.36810(13) 0.08868(8) 0.0345(6) Uani 1 1 d . . . . .
C02B C 0.08959(16) 0.52706(13) 0.19029(8) 0.0394(6) Uani 1 1 d . . . . .
H02B H 0.089566 0.477037 0.192762 0.047 Uiso 1 1 calc R U . . .
C02C C 0.52468(16) 0.59372(13) 0.16527(8) 0.0415(6) Uani 1 1 d . . . . .
H02C H 0.475532 0.570338 0.144153 0.050 Uiso 1 1 calc R U . . .
C02D C 1.00349(17) 0.63858(13) 0.33985(9) 0.0405(6) Uani 1 1 d . . . . .
C02E C 1.32587(16) 0.64057(13) 0.33717(8) 0.0351(6) Uani 1 1 d D . . . .
C02F C 1.66235(16) 0.60186(14) 0.44899(8) 0.0418(6) Uani 1 1 d . . . . .
H02F H 1.612971 0.579075 0.427659 0.050 Uiso 1 1 calc R U . . .
C02G C -0.29640(16) 0.36969(13) 0.08754(8) 0.0371(6) Uani 1 1 d . . . . .
C02H C -0.38345(17) 0.40454(14) 0.11867(9) 0.0449(7) Uani 1 1 d . . . . .
H02H H -0.335462 0.430661 0.138687 0.054 Uiso 1 1 calc R U . . .
C02I C 1.74028(15) 0.60093(13) 0.44876(8) 0.0377(6) Uani 1 1 d . . . . .
H02I H 1.743297 0.577706 0.427065 0.045 Uiso 1 1 calc R U . . .
C02J C -0.05518(16) 0.60507(14) 0.01905(8) 0.0419(6) Uani 1 1 d . . . . .
H02J H -0.102912 0.579081 -0.001235 0.050 Uiso 1 1 calc R U . . .
C02K C -0.46033(16) 0.40327(13) 0.11978(8) 0.0430(6) Uani 1 1 d . . . . .
H02K H -0.463885 0.428248 0.140842 0.052 Uiso 1 1 calc R U . . .
C02L C 0.70326(17) 0.31499(15) 0.34782(8) 0.0453(7) Uani 1 1 d . . . . .
H02L H 0.709808 0.284216 0.329530 0.054 Uiso 1 1 calc R U . . .
C50 C 1.50708(16) 0.63508(14) 0.47993(8) 0.0391(6) Uani 1 1 d . . . . .
C02N C 0.62701(17) 0.31426(14) 0.34958(8) 0.0431(6) Uani 1 1 d . . . . .
H02N H 0.582093 0.282655 0.332324 0.052 Uiso 1 1 calc R U . . .
C02O C 0.08982(16) 0.67596(14) 0.18328(8) 0.0416(6) Uani 1 1 d . . . . .
H02O H 0.089593 0.726034 0.181046 0.050 Uiso 1 1 calc R U . . .
C02P C 0.05484(17) 0.46879(14) 0.09702(8) 0.0412(6) Uani 1 1 d . . . . .
H02P H 0.056548 0.518972 0.096149 0.049 Uiso 1 1 calc R U . . .
C02Q C 1.57579(16) 0.63590(13) 0.48066(8) 0.0375(6) Uani 1 1 d . . . . .
C02R C 1.22662(17) 0.53759(14) 0.47297(8) 0.0414(6) Uani 1 1 d . . . . .
H02R H 1.226372 0.487507 0.475015 0.050 Uiso 1 1 calc R U . . .
C02S C 0.68300(17) 0.40252(14) 0.40104(9) 0.0484(7) Uani 1 1 d . . . . .
H02S H 0.677294 0.432608 0.419833 0.058 Uiso 1 1 calc R U . . .
C02T C 0.01957(17) 0.64080(15) 0.18126(9) 0.0472(7) Uani 1 1 d . . . . .
H02T H -0.029796 0.666966 0.177191 0.057 Uiso 1 1 calc R U . . .
C02U C 1.17109(17) 0.59805(14) 0.31080(9) 0.0479(7) Uani 1 1 d . . . . .
H02U H 1.177262 0.568547 0.291918 0.058 Uiso 1 1 calc R U . . .
C02V C 0.66622(17) 0.69523(14) 0.33576(8) 0.0430(6) Uani 1 1 d . . . . .
H02V H 0.672304 0.745153 0.338710 0.052 Uiso 1 1 calc R U . . .
C02W C 0.58316(17) 0.58891(15) 0.32671(8) 0.0462(7) Uani 1 1 d . . . . .
H02W H 0.531506 0.567653 0.323349 0.055 Uiso 1 1 calc R U . . .
C02X C -0.52360(17) 0.32993(16) 0.06102(8) 0.0469(7) Uani 1 1 d . . . . .
H02X H -0.571676 0.304060 0.040875 0.056 Uiso 1 1 calc R U . . .
C02Y C 0.04997(17) 0.31986(15) 0.09925(8) 0.0430(6) Uani 1 1 d . . . . .
H02Y H 0.048812 0.269641 0.099862 0.052 Uiso 1 1 calc R U . . .
C02Z C 0.02009(17) 0.56757(15) 0.18511(8) 0.0448(7) Uani 1 1 d . . . . .
H02Z H -0.028664 0.544837 0.184144 0.054 Uiso 1 1 calc R U . . .
C030 C 0.12091(17) 0.35504(16) 0.10221(8) 0.0477(7) Uani 1 1 d . . . . .
H030 H 0.169219 0.328568 0.105178 0.057 Uiso 1 1 calc R U . . .
C031 C -0.44680(17) 0.33015(17) 0.05977(8) 0.0501(7) Uani 1 1 d . . . . .
H031 H -0.442627 0.304327 0.039114 0.060 Uiso 1 1 calc R U . . .
C032 C 1.09400(18) 0.59714(14) 0.31165(10) 0.0538(8) Uani 1 1 d . . . . .
H032 H 1.048310 0.566865 0.293570 0.065 Uiso 1 1 calc R U . . .
C033 C -0.55266(18) 0.66212(16) 0.04345(9) 0.0512(7) Uani 1 1 d . . . . .
H033 H -0.598769 0.689082 0.042569 0.061 Uiso 1 1 calc R U . . .
C034 C 0.75897(18) 0.40386(14) 0.39956(9) 0.0498(7) Uani 1 1 d . . . . .
H034 H 0.804393 0.434814 0.417120 0.060 Uiso 1 1 calc R U . . .
C035 C 1.20652(18) 0.45606(16) 0.38596(8) 0.0470(7) Uani 1 1 d . . . . .
H035 H 1.211548 0.506144 0.387465 0.056 Uiso 1 1 calc R U . . .
C036 C 0.12321(17) 0.42816(16) 0.10093(8) 0.0461(7) Uani 1 1 d . . . . .
H036 H 0.172836 0.450841 0.102787 0.055 Uiso 1 1 calc R U . . .
C037 C -0.48056(17) 0.69640(14) 0.04679(9) 0.0470(7) Uani 1 1 d . . . . .
H037 H -0.476293 0.746513 0.048577 0.056 Uiso 1 1 calc R U . . .
C038 C 0.59220(18) 0.66218(16) 0.33053(9) 0.0494(7) Uani 1 1 d . . . . .
H038 H 0.546456 0.689862 0.329518 0.059 Uiso 1 1 calc R U . . .
C039 C 0.70376(18) 0.41121(16) 0.24637(9) 0.0520(7) Uani 1 1 d . . . . .
H039 H 0.752965 0.433890 0.247778 0.062 Uiso 1 1 calc R U . . .
C03A C -0.55860(17) 0.58863(15) 0.04137(8) 0.0443(7) Uani 1 1 d . . . . .
H03G H -0.608730 0.566451 0.039248 0.053 Uiso 1 1 calc R U . . .
C03B C -0.11297(17) 0.37406(16) 0.19429(8) 0.0472(7) Uani 1 1 d . . . . .
H03Q H -0.103949 0.420955 0.185896 0.071 Uiso 1 1 calc R U . . .
H03R H -0.167503 0.373765 0.194976 0.071 Uiso 1 1 calc R U . . .
H03S H -0.115590 0.338523 0.174718 0.071 Uiso 1 1 calc R U . . .
C03C C 1.26506(19) 0.34141(18) 0.38591(9) 0.0560(8) Uani 1 1 d . . . . .
H03Z H 1.311864 0.313890 0.387946 0.067 Uiso 1 1 calc R U . . .
C03D C 0.62972(18) 0.30300(15) 0.24419(9) 0.0502(7) Uani 1 1 d . . . . .
H03T H 0.627684 0.252769 0.243921 0.060 Uiso 1 1 calc R U . . .
C03E C 1.15733(17) 0.57734(16) 0.46818(9) 0.0493(7) Uani 1 1 d . . . . .
H8 H 1.108642 0.554321 0.467117 0.059 Uiso 1 1 calc R U . . .
C03F C 0.70026(19) 0.33798(17) 0.24695(10) 0.0583(8) Uani 1 1 d . . . . .
H03U H 0.747927 0.311302 0.249316 0.070 Uiso 1 1 calc R U . . .
C03G C 1.22707(17) 0.68602(15) 0.46720(9) 0.0469(7) Uani 1 1 d . . . . .
H9 H 1.226701 0.736165 0.465393 0.056 Uiso 1 1 calc R U . . .
C03H C 1.19142(17) 0.30782(16) 0.38058(9) 0.0498(7) Uani 1 1 d . . . . .
H03 H 1.186717 0.257744 0.378462 0.060 Uiso 1 1 calc R U . . .
C03I C 1.27262(19) 0.41449(18) 0.38837(8) 0.0541(8) Uani 1 1 d . . . . .
H1 H 1.324101 0.436167 0.391777 0.065 Uiso 1 1 calc R U . . .
C03J C 1.15715(18) 0.65016(17) 0.46486(9) 0.0534(8) Uani 1 1 d . . . . .
H10 H 1.107670 0.676069 0.460874 0.064 Uiso 1 1 calc R U . . .
C03K C 0.5436(2) 0.36839(19) 0.41972(9) 0.0621(9) Uani 1 1 d . . . . .
H2 H 0.581984 0.330692 0.437152 0.093 Uiso 1 1 calc R U . . .
H H 0.487869 0.365416 0.419185 0.093 Uiso 1 1 calc R U . . .
HA H 0.570290 0.414486 0.430659 0.093 Uiso 1 1 calc R U . . .
C03L C 0.25301(18) 0.6206(2) 0.09029(9) 0.0643(9) Uani 1 1 d . . . . .
H03H H 0.244043 0.571122 0.095124 0.096 Uiso 1 1 calc R U . . .
H03I H 0.253074 0.650471 0.111616 0.096 Uiso 1 1 calc R U . . .
H03J H 0.308735 0.625162 0.090953 0.096 Uiso 1 1 calc R U . . .
C03M C -0.6042(2) 0.3759(2) 0.13425(9) 0.0649(9) Uani 1 1 d . . . . .
H5 H -0.579877 0.422778 0.144717 0.097 Uiso 1 1 calc R U . . .
HB H -0.564162 0.339423 0.152144 0.097 Uiso 1 1 calc R U . . .
HC H -0.659944 0.371059 0.133591 0.097 Uiso 1 1 calc R U . . .
C03N C -0.04032(19) 0.4091(2) 0.26708(9) 0.0690(10) Uani 1 1 d . . . . .
H03V H 0.005686 0.397265 0.294765 0.103 Uiso 1 1 calc R U . . .
H03W H -0.096707 0.406320 0.265887 0.103 Uiso 1 1 calc R U . . .
H03X H -0.031294 0.457135 0.260148 0.103 Uiso 1 1 calc R U . . .
C03O C 0.4743(2) 0.29401(18) 0.35763(11) 0.0717(11) Uani 1 1 d . . . . .
H3 H 0.461406 0.289486 0.329186 0.108 Uiso 1 1 calc R U . . .
HD H 0.420058 0.297922 0.358401 0.108 Uiso 1 1 calc R U . . .
HE H 0.506372 0.252186 0.373137 0.108 Uiso 1 1 calc R U . . .
C03P C -0.6710(2) 0.43016(19) 0.06616(11) 0.0697(10) Uani 1 1 d . . . . .
H6 H -0.725435 0.432500 0.066857 0.105 Uiso 1 1 calc R U . . .
HF H -0.683632 0.424607 0.037802 0.105 Uiso 1 1 calc R U . . .
HG H -0.638009 0.473847 0.077569 0.105 Uiso 1 1 calc R U . . .
C03Q C 0.1815(2) 0.5990(2) 0.01597(10) 0.0801(13) Uani 1 1 d . . . . .
H03K H 0.238288 0.602379 0.017642 0.120 Uiso 1 1 calc R U . . .
H03L H 0.136621 0.616215 -0.010794 0.120 Uiso 1 1 calc R U . . .
H03M H 0.169650 0.549629 0.019437 0.120 Uiso 1 1 calc R U . . .
C03R C 0.4762(2) 0.42403(19) 0.35153(11) 0.0701(10) Uani 1 1 d . . . . .
H4 H 0.510519 0.467231 0.362575 0.105 Uiso 1 1 calc R U . . .
HH H 0.422818 0.427611 0.353123 0.105 Uiso 1 1 calc R U . . .
HI H 0.461558 0.418095 0.322912 0.105 Uiso 1 1 calc R U . . .
C03S C -0.6705(2) 0.30039(18) 0.07309(12) 0.0747(11) Uani 1 1 d . . . . .
H7 H -0.637069 0.259115 0.088646 0.112 Uiso 1 1 calc R U . . .
HJ H -0.684130 0.295889 0.044548 0.112 Uiso 1 1 calc R U . . .
HK H -0.724520 0.303099 0.074218 0.112 Uiso 1 1 calc R U . . .
C03T C -0.0511(2) 0.28283(17) 0.24867(11) 0.0651(9) Uani 1 1 d . . . . .
H03Y H -0.049076 0.248253 0.229730 0.098 Uiso 1 1 calc R U . . .
HL H -0.107582 0.280128 0.247423 0.098 Uiso 1 1 calc R U . . .
HM H -0.005095 0.272441 0.276573 0.098 Uiso 1 1 calc R U . . .
C03U C 1.9752(2) 0.6217(2) 0.52119(10) 0.0782(11) Uani 1 1 d . . . . .
H11 H 1.972412 0.573380 0.529891 0.117 Uiso 1 1 calc R U . . .
HN H 1.972862 0.655465 0.540437 0.117 Uiso 1 1 calc R U . . .
HO H 2.029471 0.628145 0.520666 0.117 Uiso 1 1 calc R U . . .
C03V C 1.9017(2) 0.5826(2) 0.44945(12) 0.0995(16) Uani 1 1 d . . . . .
H12 H 1.958602 0.583967 0.451167 0.149 Uiso 1 1 calc R U . . .
HP H 1.856760 0.595123 0.421657 0.149 Uiso 1 1 calc R U . . .
HQ H 1.890716 0.534839 0.456020 0.149 Uiso 1 1 calc R U . . .
C03W C 0.1988(3) 0.71983(19) 0.04169(15) 0.0914(14) Uani 1 1 d . . . . .
H03N H 0.200379 0.750525 0.063077 0.137 Uiso 1 1 calc R U . . .
H03O H 0.152603 0.735620 0.014901 0.137 Uiso 1 1 calc R U . . .
H03P H 0.254631 0.722215 0.042304 0.137 Uiso 1 1 calc R U . . .
C03X C 1.9111(3) 0.70791(19) 0.46551(15) 0.0934(14) Uani 1 1 d . . . . .
H13 H 1.916932 0.742995 0.485932 0.140 Uiso 1 1 calc R U . . .
HR H 1.860250 0.719278 0.439122 0.140 Uiso 1 1 calc R U . . .
HS H 1.963142 0.708595 0.462700 0.140 Uiso 1 1 calc R U . . .
C03Y C 1.3112(6) 0.6337(5) 0.2945(2) 0.050(2) Uani 0.540(10) 1 d D . P A 1
H03A H 1.280768 0.589211 0.282454 0.074 Uiso 0.540(10) 1 calc R U P A 1
H03B H 1.367144 0.633707 0.295130 0.074 Uiso 0.540(10) 1 calc R U P A 1
H03C H 1.276106 0.673513 0.277905 0.074 Uiso 0.540(10) 1 calc R U P A 1
C03Z C 0.7482(4) 0.6187(4) 0.15123(17) 0.0511(17) Uani 0.574(7) 1 d D . P B 1
H03D H 0.719226 0.573535 0.139760 0.077 Uiso 0.574(7) 1 calc R U P B 1
H03E H 0.804682 0.619342 0.152449 0.077 Uiso 0.574(7) 1 calc R U P B 1
H03F H 0.712400 0.657580 0.133840 0.077 Uiso 0.574(7) 1 calc R U P B 1
C040 C 1.3773(4) 0.5755(4) 0.3630(2) 0.0506(19) Uani 0.540(10) 1 d D . P A 1
H04A H 1.385911 0.579967 0.390780 0.076 Uiso 0.540(10) 1 calc R U P A 1
H04B H 1.433725 0.573369 0.364249 0.076 Uiso 0.540(10) 1 calc R U P A 1
H04C H 1.344618 0.532216 0.350352 0.076 Uiso 0.540(10) 1 calc R U P A 1
C041 C 0.8151(4) 0.5636(3) 0.21998(19) 0.0524(18) Uani 0.574(7) 1 d D . P B 1
H04G H 0.827570 0.568857 0.248316 0.079 Uiso 0.574(7) 1 calc R U P B 1
H04H H 0.869692 0.561512 0.219365 0.079 Uiso 0.574(7) 1 calc R U P B 1
H04I H 0.782304 0.519894 0.208420 0.079 Uiso 0.574(7) 1 calc R U P B 1
C042 C 1.3831(4) 0.7056(3) 0.3579(3) 0.050(2) Uani 0.540(10) 1 d D . P A 1
H04D H 1.351226 0.748726 0.344225 0.076 Uiso 0.540(10) 1 calc R U P A 1
H04E H 1.436035 0.702677 0.355912 0.076 Uiso 0.540(10) 1 calc R U P A 1
H04F H 1.398333 0.706893 0.386767 0.076 Uiso 0.540(10) 1 calc R U P A 1
C043 C 0.8133(4) 0.6938(3) 0.2125(2) 0.056(2) Uani 0.574(7) 1 d D . P B 1
H04J H 0.779235 0.735091 0.197220 0.085 Uiso 0.574(7) 1 calc R U P B 1
H04K H 0.866631 0.691567 0.210711 0.085 Uiso 0.574(7) 1 calc R U P B 1
H04L H 0.828172 0.697966 0.241192 0.085 Uiso 0.574(7) 1 calc R U P B 1
C0 C 0.8371(4) 0.6172(6) 0.2367(2) 0.059(3) Uani 0.426(7) 1 d D . P B 2
H0A H 0.844959 0.659679 0.253125 0.089 Uiso 0.426(7) 1 calc R U P B 2
H0B H 0.889540 0.608790 0.234795 0.089 Uiso 0.426(7) 1 calc R U P B 2
H0C H 0.826244 0.576417 0.249624 0.089 Uiso 0.426(7) 1 calc R U P B 2
C1 C 0.7681(6) 0.7022(4) 0.1794(4) 0.069(3) Uani 0.426(7) 1 d D . P B 2
H1A H 0.722375 0.708231 0.150936 0.103 Uiso 0.426(7) 1 calc R U P B 2
H1B H 0.824889 0.707545 0.181272 0.103 Uiso 0.426(7) 1 calc R U P B 2
H1C H 0.761462 0.737979 0.196540 0.103 Uiso 0.426(7) 1 calc R U P B 2
C2 C 0.7637(5) 0.5754(7) 0.1653(3) 0.076(4) Uani 0.426(7) 1 d D . P B 2
H2A H 0.759382 0.527342 0.173946 0.114 Uiso 0.426(7) 1 calc R U P B 2
H2B H 0.818301 0.580405 0.164932 0.114 Uiso 0.426(7) 1 calc R U P B 2
H2C H 0.714950 0.584056 0.137772 0.114 Uiso 0.426(7) 1 calc R U P B 2
C3 C 1.3250(7) 0.5976(8) 0.3022(3) 0.073(4) Uani 0.460(10) 1 d D . P A 2
H3A H 1.316450 0.547396 0.305680 0.110 Uiso 0.460(10) 1 calc R U P A 2
H3B H 1.380386 0.603786 0.302662 0.110 Uiso 0.460(10) 1 calc R U P A 2
H3C H 1.277688 0.614240 0.275920 0.110 Uiso 0.460(10) 1 calc R U P A 2
C4 C 1.3406(7) 0.7190(4) 0.3281(5) 0.084(4) Uani 0.460(10) 1 d D . P A 2
H4A H 1.292860 0.733490 0.301402 0.126 Uiso 0.460(10) 1 calc R U P A 2
H4B H 1.395478 0.722214 0.327798 0.126 Uiso 0.460(10) 1 calc R U P A 2
H4C H 1.342739 0.750181 0.349402 0.126 Uiso 0.460(10) 1 calc R U P A 2
C5 C 1.3965(4) 0.6176(6) 0.3764(2) 0.052(2) Uani 0.460(10) 1 d D . P A 2
H5A H 1.399961 0.648585 0.398102 0.078 Uiso 0.460(10) 1 calc R U P A 2
H5B H 1.451208 0.619793 0.375940 0.078 Uiso 0.460(10) 1 calc R U P A 2
H5C H 1.386060 0.568814 0.381780 0.078 Uiso 0.460(10) 1 calc R U P A 2

loop_
_atom_site_aniso_label
_atom_site_aniso_U_11
_atom_site_aniso_U_22
_atom_site_aniso_U_33
_atom_site_aniso_U_23
_atom_site_aniso_U_13
_atom_site_aniso_U_12
S001 0.0300(3) 0.0297(3) 0.0479(4) -0.0029(3) 0.0216(3) -0.0015(2)
S002 0.0334(4) 0.0299(3) 0.0478(4) -0.0029(3) 0.0218(3) -0.0029(2)
S003 0.0300(3) 0.0334(3) 0.0480(4) -0.0002(3) 0.0194(3) 0.0012(2)
S004 0.0307(3) 0.0314(3) 0.0486(4) -0.0030(3) 0.0224(3) -0.0017(2)
S005 0.0414(4) 0.0376(3) 0.0474(4) -0.0071(3) 0.0256(3) -0.0094(3)
S006 0.0342(4) 0.0375(3) 0.0484(4) -0.0046(3) 0.0220(3) -0.0032(3)
S007 0.0328(4) 0.0442(4) 0.0570(4) -0.0120(3) 0.0272(3) -0.0064(3)
N008 0.0306(11) 0.0327(10) 0.0388(12) 0.0005(9) 0.0178(10) -0.0031(8)
N009 0.0311(11) 0.0350(11) 0.0442(13) 0.0027(9) 0.0199(10) 0.0015(9)
N00A 0.0318(11) 0.0325(10) 0.0459(12) 0.0013(9) 0.0208(10) -0.0023(9)
N00B 0.0297(11) 0.0398(11) 0.0419(12) 0.0091(9) 0.0185(10) 0.0025(9)
N00C 0.0306(12) 0.0383(11) 0.0475(13) 0.0086(10) 0.0197(10) 0.0004(9)
N00D 0.0332(12) 0.0327(10) 0.0536(13) -0.0029(9) 0.0260(10) -0.0047(9)
N00E 0.0308(11) 0.0442(12) 0.0431(12) -0.0045(10) 0.0206(10) -0.0050(9)
C00F 0.0273(13) 0.0325(12) 0.0341(13) 0.0002(10) 0.0152(11) -0.0004(10)
C00G 0.0287(13) 0.0323(11) 0.0280(12) 0.0002(9) 0.0145(10) -0.0009(10)
C00H 0.0279(13) 0.0256(11) 0.0327(13) -0.0010(9) 0.0144(11) -0.0021(9)
C00I 0.0292(13) 0.0375(12) 0.0330(13) -0.0008(10) 0.0164(11) -0.0042(10)
C00J 0.0298(13) 0.0394(13) 0.0322(13) 0.0045(10) 0.0140(11) -0.0042(10)
C00K 0.0284(13) 0.0319(12) 0.0344(13) 0.0015(10) 0.0149(11) -0.0019(10)
C00L 0.0231(12) 0.0287(11) 0.0288(12) -0.0001(9) 0.0124(10) -0.0029(9)
C00M 0.0242(12) 0.0308(11) 0.0286(12) 0.0011(9) 0.0136(10) 0.0000(9)
C00N 0.0310(13) 0.0319(12) 0.0377(14) -0.0003(10) 0.0178(11) -0.0029(10)
C00O 0.0292(13) 0.0353(12) 0.0316(13) -0.0029(10) 0.0150(11) -0.0034(10)
C00P 0.0294(13) 0.0294(11) 0.0404(14) 0.0044(10) 0.0179(11) 0.0011(10)
C00Q 0.0281(13) 0.0364(12) 0.0322(13) 0.0014(10) 0.0156(11) -0.0027(10)
C00R 0.0342(14) 0.0381(13) 0.0351(14) -0.0063(11) 0.0195(12) -0.0032(11)
C00S 0.0240(12) 0.0401(13) 0.0285(12) -0.0013(10) 0.0119(10) 0.0002(10)
C00T 0.0292(13) 0.0405(13) 0.0354(14) -0.0084(11) 0.0178(11) -0.0072(10)
C00U 0.0271(13) 0.0321(12) 0.0382(14) -0.0011(10) 0.0177(11) -0.0018(10)
C00V 0.0282(13) 0.0411(13) 0.0278(12) 0.0026(10) 0.0135(11) -0.0026(10)
C00W 0.0289(13) 0.0331(12) 0.0301(12) -0.0024(10) 0.0153(11) -0.0035(10)
C00X 0.0276(13) 0.0418(13) 0.0316(13) -0.0062(10) 0.0133(11) -0.0053(10)
C00Y 0.0262(13) 0.0320(12) 0.0408(14) 0.0035(10) 0.0190(11) 0.0003(10)
C00Z 0.0288(13) 0.0421(13) 0.0247(12) 0.0059(10) 0.0130(10) 0.0002(10)
C010 0.0279(13) 0.0340(12) 0.0310(13) -0.0019(10) 0.0148(10) -0.0008(10)
C011 0.0327(13) 0.0309(12) 0.0307(13) -0.0001(10) 0.0167(11) -0.0018(10)
C012 0.0292(13) 0.0335(12) 0.0422(14) 0.0026(10) 0.0216(12) -0.0002(10)
C47 0.0307(14) 0.0374(13) 0.0368(14) 0.0011(10) 0.0154(11) 0.0007(10)
C014 0.0294(13) 0.0338(12) 0.0298(12) 0.0006(10) 0.0143(11) -0.0018(10)
C015 0.0245(12) 0.0356(12) 0.0264(12) 0.0009(10) 0.0103(10) -0.0019(9)
C016 0.0283(13) 0.0333(12) 0.0446(15) 0.0046(11) 0.0174(12) 0.0015(10)
C017 0.0292(13) 0.0369(12) 0.0351(13) 0.0031(10) 0.0163(11) 0.0035(10)
C018 0.0341(14) 0.0411(13) 0.0374(14) -0.0089(11) 0.0214(12) -0.0042(11)
C49 0.0314(14) 0.0371(13) 0.0423(15) 0.0044(11) 0.0170(12) -0.0017(10)
C01A 0.0243(12) 0.0360(12) 0.0377(13) -0.0002(10) 0.0170(11) -0.0020(10)
C01B 0.0280(13) 0.0350(12) 0.0382(14) -0.0006(10) 0.0183(11) -0.0008(10)
C01C 0.0285(13) 0.0318(11) 0.0331(13) -0.0019(10) 0.0155(11) -0.0018(10)
C01D 0.0335(14) 0.0437(14) 0.0320(13) -0.0037(11) 0.0171(11) -0.0023(11)
C01E 0.0277(13) 0.0427(13) 0.0299(13) -0.0030(10) 0.0160(11) -0.0015(10)
C01F 0.0300(13) 0.0424(13) 0.0334(13) -0.0102(11) 0.0173(11) -0.0088(10)
C46 0.0313(14) 0.0362(13) 0.0435(15) 0.0009(11) 0.0213(12) -0.0025(10)
C01H 0.0282(13) 0.0439(14) 0.0402(14) -0.0091(11) 0.0139(11) -0.0070(11)
C01I 0.0287(13) 0.0413(13) 0.0305(13) -0.0102(10) 0.0136(11) -0.0082(10)
C01J 0.0300(14) 0.0312(12) 0.0513(16) 0.0024(11) 0.0227(12) -0.0009(10)
C01K 0.0269(13) 0.0453(14) 0.0330(13) -0.0065(11) 0.0157(11) -0.0055(11)
C01L 0.0271(13) 0.0374(12) 0.0316(13) -0.0032(10) 0.0172(11) -0.0026(10)
C01M 0.0312(14) 0.0339(12) 0.0437(15) 0.0024(11) 0.0181(12) -0.0004(10)
C01N 0.0286(13) 0.0410(13) 0.0267(12) -0.0023(10) 0.0128(10) -0.0052(10)
C01O 0.0333(14) 0.0491(15) 0.0390(15) -0.0072(12) 0.0210(12) 0.0002(11)
C01P 0.0261(13) 0.0470(14) 0.0303(13) -0.0038(11) 0.0141(11) -0.0021(10)
C01Q 0.0336(14) 0.0436(13) 0.0374(14) -0.0094(11) 0.0226(12) -0.0050(11)
C01R 0.0306(13) 0.0428(13) 0.0312(13) -0.0096(11) 0.0146(11) -0.0041(11)
C01S 0.0317(14) 0.0318(12) 0.0449(15) 0.0029(10) 0.0207(12) 0.0003(10)
C01T 0.0313(14) 0.0358(13) 0.0458(15) 0.0042(11) 0.0178(12) 0.0002(10)
C44 0.0304(14) 0.0437(14) 0.0386(15) 0.0065(11) 0.0165(12) 0.0005(11)
C01V 0.0274(13) 0.0467(14) 0.0305(13) -0.0081(11) 0.0153(11) -0.0058(10)
C48 0.0328(14) 0.0349(13) 0.0521(16) 0.0000(11) 0.0237(13) -0.0018(10)
C01X 0.0375(15) 0.0439(14) 0.0409(15) -0.0045(11) 0.0215(13) -0.0124(12)
C01Y 0.0298(14) 0.0452(14) 0.0323(13) 0.0082(11) 0.0137(11) -0.0009(11)
C01Z 0.0327(14) 0.0436(14) 0.0443(15) -0.0009(12) 0.0194(12) -0.0068(11)
C020 0.0289(14) 0.0442(14) 0.0405(14) -0.0162(11) 0.0156(12) -0.0057(11)
C021 0.0242(13) 0.0447(13) 0.0317(13) 0.0015(10) 0.0153(11) 0.0017(10)
C45 0.0337(14) 0.0357(13) 0.0445(15) -0.0010(11) 0.0209(12) -0.0032(11)
C023 0.0302(13) 0.0496(14) 0.0248(12) -0.0041(10) 0.0133(10) -0.0086(11)
C024 0.0279(13) 0.0411(13) 0.0292(13) -0.0031(10) 0.0155(11) -0.0047(10)
C025 0.0318(14) 0.0399(13) 0.0342(14) -0.0035(10) 0.0180(11) -0.0037(10)
C026 0.0326(14) 0.0347(13) 0.0466(15) 0.0013(11) 0.0222(12) -0.0024(10)
C027 0.0301(14) 0.0495(15) 0.0356(14) -0.0110(11) 0.0162(12) -0.0071(11)
C028 0.0312(14) 0.0454(14) 0.0374(14) -0.0132(11) 0.0166(12) -0.0036(11)
C029 0.0345(14) 0.0378(13) 0.0439(15) -0.0023(11) 0.0227(12) -0.0078(11)
C02A 0.0239(13) 0.0406(13) 0.0382(14) 0.0079(11) 0.0148(11) 0.0018(10)
C02B 0.0389(15) 0.0387(13) 0.0431(15) -0.0032(11) 0.0222(13) -0.0090(11)
C02C 0.0283(14) 0.0442(14) 0.0475(16) -0.0133(12) 0.0153(12) -0.0096(11)
C02D 0.0366(15) 0.0334(13) 0.0555(17) 0.0033(11) 0.0258(13) -0.0002(11)
C02E 0.0336(14) 0.0413(13) 0.0363(14) -0.0048(11) 0.0218(12) -0.0023(11)
C02F 0.0285(14) 0.0512(15) 0.0434(15) -0.0169(12) 0.0160(12) -0.0110(11)
C02G 0.0291(14) 0.0402(13) 0.0417(15) 0.0098(11) 0.0174(12) 0.0035(10)
C02H 0.0284(14) 0.0426(14) 0.0601(18) -0.0171(13) 0.0191(13) -0.0079(11)
C02I 0.0287(14) 0.0471(14) 0.0376(14) -0.0135(11) 0.0166(12) -0.0059(11)
C02J 0.0298(14) 0.0456(14) 0.0467(15) -0.0167(12) 0.0162(12) -0.0094(11)
C02K 0.0343(15) 0.0407(14) 0.0546(17) -0.0186(12) 0.0223(13) -0.0079(11)
C02L 0.0364(15) 0.0622(17) 0.0408(15) -0.0172(13) 0.0218(13) -0.0092(13)
C50 0.0297(14) 0.0490(15) 0.0417(15) -0.0065(12) 0.0200(12) -0.0071(11)
C02N 0.0349(15) 0.0571(16) 0.0380(15) -0.0204(12) 0.0185(12) -0.0158(12)
C02O 0.0336(14) 0.0414(14) 0.0516(16) -0.0043(12) 0.0223(13) 0.0042(11)
C02P 0.0387(15) 0.0476(15) 0.0418(15) -0.0054(12) 0.0234(13) -0.0112(12)
C02Q 0.0309(14) 0.0428(14) 0.0434(15) -0.0041(11) 0.0218(12) -0.0052(11)
C02R 0.0367(15) 0.0478(15) 0.0477(16) -0.0089(12) 0.0270(13) -0.0103(12)
C02S 0.0394(16) 0.0428(15) 0.0649(19) -0.0242(13) 0.0270(14) -0.0084(12)
C02T 0.0331(15) 0.0601(17) 0.0536(17) -0.0110(14) 0.0254(14) 0.0030(13)
C02U 0.0362(15) 0.0448(15) 0.0681(19) -0.0269(14) 0.0297(14) -0.0091(12)
C02V 0.0380(15) 0.0410(14) 0.0547(17) -0.0012(12) 0.0264(13) 0.0028(11)
C02W 0.0320(15) 0.0638(18) 0.0492(17) -0.0033(14) 0.0250(13) -0.0120(13)
C02X 0.0286(14) 0.081(2) 0.0296(13) -0.0187(13) 0.0135(11) -0.0150(13)
C02Y 0.0341(15) 0.0506(15) 0.0483(16) 0.0057(12) 0.0234(13) 0.0077(12)
C02Z 0.0358(15) 0.0558(16) 0.0502(17) -0.0111(13) 0.0269(13) -0.0128(12)
C030 0.0319(15) 0.0673(19) 0.0473(17) -0.0032(14) 0.0220(13) 0.0021(13)
C031 0.0325(15) 0.085(2) 0.0342(14) -0.0163(14) 0.0178(12) -0.0095(14)
C032 0.0389(16) 0.0426(15) 0.084(2) -0.0281(15) 0.0334(16) -0.0150(12)
C033 0.0349(16) 0.0587(18) 0.071(2) -0.0019(15) 0.0347(15) 0.0034(13)
C034 0.0360(15) 0.0394(14) 0.073(2) -0.0208(14) 0.0255(15) -0.0118(12)
C035 0.0458(17) 0.0597(17) 0.0392(15) -0.0107(13) 0.0238(13) -0.0227(14)
C036 0.0317(15) 0.0684(19) 0.0439(16) -0.0097(14) 0.0230(13) -0.0131(13)
C037 0.0418(16) 0.0385(14) 0.070(2) -0.0046(13) 0.0351(15) 0.0009(12)
C038 0.0354(16) 0.0622(18) 0.0578(18) -0.0002(14) 0.0284(14) 0.0030(13)
C039 0.0334(16) 0.067(2) 0.0622(19) -0.0024(15) 0.0290(14) -0.0073(14)
C03A 0.0318(15) 0.0560(17) 0.0518(17) -0.0030(13) 0.0258(13) -0.0083(12)
C03B 0.0327(15) 0.0644(18) 0.0392(15) 0.0027(13) 0.0137(12) 0.0042(13)
C03C 0.0350(16) 0.079(2) 0.0578(19) 0.0083(16) 0.0259(15) 0.0021(15)
C03D 0.0416(16) 0.0424(15) 0.075(2) 0.0054(14) 0.0348(15) 0.0071(12)
C03E 0.0323(15) 0.0695(19) 0.0542(18) -0.0143(15) 0.0275(14) -0.0109(13)
C03F 0.0374(17) 0.065(2) 0.082(2) 0.0042(17) 0.0371(16) 0.0113(14)
C03G 0.0359(15) 0.0516(16) 0.0567(18) -0.0026(13) 0.0255(14) 0.0049(12)
C03H 0.0357(15) 0.0539(16) 0.0626(19) 0.0136(14) 0.0263(14) 0.0050(13)
C03I 0.0363(16) 0.088(2) 0.0415(16) -0.0066(15) 0.0218(14) -0.0199(15)
C03J 0.0302(15) 0.072(2) 0.0611(19) -0.0106(16) 0.0247(14) 0.0018(14)
C03K 0.059(2) 0.093(2) 0.0403(17) -0.0113(16) 0.0291(15) -0.0207(18)
C03L 0.0355(17) 0.107(3) 0.0460(18) 0.0136(18) 0.0170(14) 0.0125(17)
C03M 0.0521(19) 0.107(3) 0.0443(18) -0.0135(17) 0.0304(16) -0.0240(18)
C03N 0.0379(17) 0.117(3) 0.0533(19) -0.0379(19) 0.0231(15) 0.0013(17)
C03O 0.062(2) 0.075(2) 0.099(3) -0.037(2) 0.056(2) -0.0353(18)
C03P 0.056(2) 0.084(2) 0.085(2) 0.027(2) 0.0471(19) 0.0228(18)
C03Q 0.0361(17) 0.151(4) 0.053(2) -0.041(2) 0.0222(15) 0.001(2)
C03R 0.0508(19) 0.087(2) 0.079(2) 0.029(2) 0.0373(18) 0.0219(18)
C03S 0.068(2) 0.072(2) 0.109(3) -0.039(2) 0.063(2) -0.0352(18)
C03T 0.0490(18) 0.072(2) 0.091(2) 0.0354(19) 0.0476(18) 0.0100(15)
C03U 0.0380(18) 0.139(3) 0.056(2) 0.016(2) 0.0218(16) 0.013(2)
C03V 0.045(2) 0.157(4) 0.107(3) -0.083(3) 0.045(2) -0.021(2)
C03W 0.086(3) 0.070(2) 0.165(4) 0.032(2) 0.098(3) 0.007(2)
C03X 0.084(3) 0.068(2) 0.170(4) 0.029(3) 0.095(3) 0.004(2)
C03Y 0.042(5) 0.078(5) 0.037(4) -0.003(3) 0.025(3) -0.011(4)
C03Z 0.044(3) 0.080(5) 0.036(3) -0.003(3) 0.025(3) -0.010(3)
C040 0.041(3) 0.053(4) 0.064(4) 0.014(3) 0.031(3) 0.014(3)
C041 0.047(3) 0.063(4) 0.065(4) 0.025(3) 0.041(3) 0.023(3)
C042 0.041(4) 0.052(4) 0.074(5) -0.027(3) 0.040(4) -0.022(3)
C043 0.042(3) 0.060(4) 0.084(5) -0.037(4) 0.043(4) -0.031(3)
C0 0.027(3) 0.095(8) 0.054(5) 0.016(4) 0.019(3) 0.010(4)
C1 0.057(5) 0.067(5) 0.109(8) 0.038(5) 0.062(6) 0.012(4)
C2 0.027(4) 0.117(9) 0.088(8) -0.066(7) 0.031(5) -0.016(5)
C3 0.032(4) 0.143(11) 0.042(5) -0.022(6) 0.016(4) 0.022(7)
C4 0.072(7) 0.081(6) 0.136(11) 0.043(6) 0.079(7) 0.014(5)
C5 0.031(3) 0.081(7) 0.037(4) 0.003(4) 0.011(3) 0.006(4)

loop_
_atom_type_symbol
_atom_type_description
_atom_type_scat_dispersion_real
_atom_type_scat_dispersion_imag
_atom_type_scat_source
C C 0.0033 0.0016 'International Tables Vol C Tables 4.2.6.8 and 6.1.1.4'
H H 0.0000 0.0000 'International Tables Vol C Tables 4.2.6.8 and 6.1.1.4'
N N 0.0061 0.0033 'International Tables Vol C Tables 4.2.6.8 and 6.1.1.4'
S S 0.1246 0.1234 'International Tables Vol C Tables 4.2.6.8 and 6.1.1.4'

loop_
_geom_angle_atom_site_label_1
_geom_angle_atom_site_label_2
_geom_angle_atom_site_label_3
_geom_angle
_geom_angle_site_symmetry_1
_geom_angle_site_symmetry_3
_geom_angle_publ_flag
C00W S001 C00U 88.74(11) . . ?
C014 S002 C00N 88.91(11) . . ?
C010 S003 C00F 89.10(11) . . ?
C00S S004 C00I 88.70(11) . . ?
C023 S005 C00J 88.79(12) . . ?
C01N S006 C00V 88.89(11) . . ?
C01V S007 C01K 88.70(12) . . ?
C00F N008 C00O 110.17(19) . . ?
C00I N009 C017 109.7(2) . . ?
C00N N00A C00Q 109.9(2) . . ?
C00V N00B C00Z 110.0(2) . . ?
C00J N00C C01Y 109.9(2) . . ?
C00U N00D C01B 109.8(2) . . ?
C01K N00E C01P 109.7(2) . . ?
N008 C00F S003 115.87(17) . . ?
N008 C00F C47 125.4(2) . . ?
C47 C00F S003 118.66(17) . . ?
C01I C00G C01E 120.2(2) . . ?
C01R C00G C01E 122.6(2) . . ?
C01R C00G C01I 117.2(2) . . ?
C00X C00H C01C 121.3(2) . . ?
C020 C00H C00X 116.6(2) . . ?
C020 C00H C01C 122.1(2) . . ?
N009 C00I S004 116.47(18) . . ?
N009 C00I C46 125.7(2) . . ?
C46 C00I S004 117.79(18) . . ?
N00C C00J S005 116.41(18) . . ?
N00C C00J C49 125.2(2) . . ?
C49 C00J S005 118.36(19) . . ?
C02N C00K C025 122.4(2) . . ?
C02N C00K C02S 116.3(2) . . ?
C02S C00K C025 121.3(2) . . ?
C01F C00L C01L 121.0(2) . . ?
C01F C00L C02I 117.1(2) . . ?
C02I C00L C01L 121.9(2) . . ?
C00T C00M C021 120.2(2) . . ?
C028 C00M C00T 117.2(2) . . ?
C028 C00M C021 122.6(2) . . ?
N00A C00N S002 116.31(18) . . ?
N00A C00N C48 125.1(2) . . ?
C48 C00N S002 118.56(18) . . ?
N008 C00O C010 115.8(2) . . ?
N008 C00O C02O 124.8(2) . . ?
C010 C00O C02O 119.4(2) . . ?
C01D C00P C01M 121.2(2) . . ?
C01D C00P C02C 118.5(2) . . ?
C02C C00P C01M 120.2(2) . . ?
N00A C00Q C014 115.7(2) . . ?
N00A C00Q C02V 124.4(2) . . ?
C02V C00Q C014 119.9(2) . . ?
C012 C00R H00R 120.1 . . ?
C01I C00R H00R 120.1 . . ?
C01I C00R C012 119.7(2) . . ?
C017 C00S S004 108.95(17) . . ?
C01Z C00S S004 129.7(2) . . ?
C01Z C00S C017 121.3(2) . . ?
C00M C00T H00T 119.0 . . ?
C018 C00T C00M 122.0(2) . . ?
C018 C00T H00T 119.0 . . ?
N00D C00U S001 116.39(18) . . ?
N00D C00U C45 125.0(2) . . ?
C45 C00U S001 118.58(18) . . ?
N00B C00V S006 116.26(18) . . ?
N00B C00V C44 125.3(2) . . ?
C44 C00V S006 118.42(19) . . ?
C01B C00W S001 109.37(17) . . ?
C029 C00W S001 128.90(19) . . ?
C029 C00W C01B 121.7(2) . . ?
C00H C00X H00X 118.9 . . ?
C01D C00X C00H 122.2(2) . . ?
C01D C00X H00X 118.9 . . ?
C018 C00Y C026 120.4(2) . . ?
C02J C00Y C018 118.9(2) . . ?
C02J C00Y C026 120.8(2) . . ?
N00B C00Z C01N 115.6(2) . . ?
N00B C00Z C02Y 125.0(2) . . ?
C02Y C00Z C01N 119.4(2) . . ?
C00O C010 S003 109.05(17) . . ?
C02B C010 S003 128.67(19) . . ?
C02B C010 C00O 122.3(2) . . ?
C027 C011 C02E 121.1(2) . . ?
C027 C011 C02U 117.1(2) . . ?
C02U C011 C02E 121.7(2) . . ?
C00R C012 C01S 120.4(2) . . ?
C01H C012 C00R 118.8(2) . . ?
C01H C012 C01S 120.7(2) . . ?
C01M C47 C00F 174.5(3) . . ?
C00Q C014 S002 109.20(17) . . ?
C01X C014 S002 129.21(19) . . ?
C01X C014 C00Q 121.6(2) . . ?
C02K C015 C024 121.5(2) . . ?
C02K C015 C02X 117.0(2) . . ?
C02X C015 C024 121.5(2) . . ?
C02L C016 C01T 121.2(2) . . ?
C02L C016 C034 118.5(2) . . ?
C034 C016 C01T 120.2(2) . . ?
N009 C017 C00S 116.2(2) . . ?
N009 C017 C03D 124.4(2) . . ?
C03D C017 C00S 119.3(2) . . ?
C00T C018 C00Y 120.0(2) . . ?
C00T C018 H018 120.0 . . ?
C00Y C018 H018 120.0 . . ?
C01T C49 C00J 175.0(3) . . ?
C01Q C01A C02F 118.6(2) . . ?
C01Q C01A C02Q 121.1(2) . . ?
C02F C01A C02Q 120.3(2) . . ?
N00D C01B C00W 115.8(2) . . ?
N00D C01B C037 124.5(2) . . ?
C037 C01B C00W 119.8(2) . . ?
C00H C01C C03Z 112.5(3) . . ?
C00H C01C C041 107.7(2) . . ?
C00H C01C C1 105.5(3) . . ?
C03Z C01C C041 107.1(4) . . ?
C043 C01C C00H 113.1(3) . . ?
C043 C01C C03Z 107.8(4) . . ?
C043 C01C C041 108.4(4) . . ?
C0 C01C C00H 111.4(3) . . ?
C0 C01C C1 108.2(5) . . ?
C2 C01C C00H 113.4(4) . . ?
C2 C01C C0 110.7(5) . . ?
C2 C01C C1 107.4(6) . . ?
C00P C01D H01D 119.9 . . ?
C00X C01D C00P 120.1(2) . . ?
C00X C01D H01D 119.9 . . ?
C03B C01E C00G 111.2(2) . . ?
C03B C01E C03N 108.4(2) . . ?
C03B C01E C03T 109.0(2) . . ?
C03N C01E C00G 112.2(2) . . ?
C03T C01E C00G 107.9(2) . . ?
C03T C01E C03N 108.1(3) . . ?
C00L C01F H01F 119.0 . . ?
C01Q C01F C00L 122.1(2) . . ?
C01Q C01F H01F 119.0 . . ?
C01S C46 C00I 173.9(3) . . ?
C012 C01H H01H 119.7 . . ?
C01R C01H C012 120.7(2) . . ?
C01R C01H H01H 119.7 . . ?
C00G C01I H01I 119.0 . . ?
C00R C01I C00G 122.1(2) . . ?
C00R C01I H01I 119.0 . . ?
C01O C01J C02D 120.9(2) . . ?
C01O C01J C032 118.5(2) . . ?
C032 C01J C02D 120.6(2) . . ?
N00E C01K S007 116.60(18) . . ?
N00E C01K C50 125.3(2) . . ?
C50 C01K S007 118.10(19) . . ?
C00L C01L C03X 108.0(2) . . ?
C03U C01L C00L 111.1(2) . . ?
C03U C01L C03X 107.6(3) . . ?
C03V C01L C00L 112.8(2) . . ?
C03V C01L C03U 110.3(3) . . ?
C03V C01L C03X 106.8(3) . . ?
C47 C01M C00P 178.0(3) . . ?
C00Z C01N S006 109.25(17) . . ?
C02P C01N S006 129.2(2) . . ?
C02P C01N C00Z 121.6(2) . . ?
C01J C01O H01O 120.0 . . ?
C027 C01O C01J 120.1(2) . . ?
C027 C01O H01O 120.0 . . ?
N00E C01P C01V 115.6(2) . . ?
N00E C01P C03G 124.8(2) . . ?
C01V C01P C03G 119.6(2) . . ?
C01A C01Q H01Q 119.9 . . ?
C01F C01Q C01A 120.3(2) . . ?
C01F C01Q H01Q 119.9 . . ?
C00G C01R H01R 119.3 . . ?
C01H C01R C00G 121.5(2) . . ?
C01H C01R H01R 119.3 . . ?
C46 C01S C012 178.8(3) . . ?
C49 C01T C016 177.9(3) . . ?
C02G C44 C00V 174.8(3) . . ?
C01P C01V S007 109.46(18) . . ?
C02R C01V S007 129.1(2) . . ?
C02R C01V C01P 121.4(2) . . ?
C02D C48 C00N 175.1(3) . . ?
C014 C01X H01X 121.3 . . ?
C02W C01X C014 117.4(2) . . ?
C02W C01X H01X 121.3 . . ?
N00C C01Y C023 115.8(2) . . ?
N00C C01Y C03H 124.7(2) . . ?
C03H C01Y C023 119.5(2) . . ?
C00S C01Z H01Z 120.7 . . ?
C039 C01Z C00S 118.6(2) . . ?
C039 C01Z H01Z 120.7 . . ?
C00H C020 H020 119.1 . . ?
C02C C020 C00H 121.7(2) . . ?
C02C C020 H020 119.1 . . ?
C00M C021 C03W 108.0(2) . . ?
C03L C021 C00M 110.3(2) . . ?
C03L C021 C03Q 110.1(2) . . ?
C03L C021 C03W 108.4(3) . . ?
C03Q C021 C00M 113.0(2) . . ?
C03Q C021 C03W 106.8(3) . . ?
C026 C45 C00U 174.1(3) . . ?
C01Y C023 S005 109.12(18) . . ?
C035 C023 S005 129.7(2) . . ?
C035 C023 C01Y 121.1(3) . . ?
C015 C024 C03P 108.1(2) . . ?
C03M C024 C015 112.2(2) . . ?
C03M C024 C03P 107.5(2) . . ?
C03M C024 C03S 108.3(2) . . ?
C03S C024 C015 112.4(2) . . ?
C03S C024 C03P 108.2(3) . . ?
C00K C025 C03O 112.6(2) . . ?
C00K C025 C03R 108.4(2) . . ?
C03K C025 C00K 111.9(2) . . ?
C03K C025 C03O 108.5(2) . . ?
C03K C025 C03R 107.6(2) . . ?
C03O C025 C03R 107.6(3) . . ?
C45 C026 C00Y 179.3(3) . . ?
C011 C027 H027 118.9 . . ?
C01O C027 C011 122.1(2) . . ?
C01O C027 H027 118.9 . . ?
C00M C028 H028 119.3 . . ?
C02J C028 C00M 121.4(2) . . ?
C02J C028 H028 119.3 . . ?
C00W C029 H029 121.3 . . ?
C03A C029 C00W 117.4(2) . . ?
C03A C029 H029 121.3 . . ?
C02H C02A C02G 120.4(2) . . ?
C02H C02A C031 118.8(2) . . ?
C031 C02A C02G 120.8(2) . . ?
C010 C02B H02B 121.5 . . ?
C02Z C02B C010 117.0(2) . . ?
C02Z C02B H02B 121.5 . . ?
C00P C02C H02C 119.6 . . ?
C020 C02C C00P 120.7(2) . . ?
C020 C02C H02C 119.6 . . ?
C48 C02D C01J 178.8(3) . . ?
C011 C02E C040 106.7(3) . . ?
C011 C02E C042 114.0(3) . . ?
C011 C02E C3 114.3(5) . . ?
C011 C02E C4 105.4(3) . . ?
C03Y C02E C011 110.5(4) . . ?
C03Y C02E C040 109.8(4) . . ?
C03Y C02E C042 109.6(4) . . ?
C042 C02E C040 106.2(4) . . ?
C3 C02E C4 104.2(6) . . ?
C5 C02E C011 111.6(3) . . ?
C5 C02E C3 110.5(5) . . ?
C5 C02E C4 110.5(5) . . ?
C01A C02F H02F 119.7 . . ?
C02I C02F C01A 120.5(2) . . ?
C02I C02F H02F 119.7 . . ?
C44 C02G C02A 177.6(3) . . ?
C02A C02H H02H 119.7 . . ?
C02A C02H C02K 120.5(2) . . ?
C02K C02H H02H 119.7 . . ?
C00L C02I H02I 119.3 . . ?
C02F C02I C00L 121.5(2) . . ?
C02F C02I H02I 119.3 . . ?
C00Y C02J C028 120.6(2) . . ?
C00Y C02J H02J 119.7 . . ?
C028 C02J H02J 119.7 . . ?
C015 C02K H02K 119.2 . . ?
C02H C02K C015 121.7(2) . . ?
C02H C02K H02K 119.2 . . ?
C016 C02L H02L 119.9 . . ?
C016 C02L C02N 120.2(2) . . ?
C02N C02L H02L 119.9 . . ?
C02Q C50 C01K 173.3(3) . . ?
C00K C02N H02N 118.9 . . ?
C02L C02N C00K 122.2(2) . . ?
C02L C02N H02N 118.9 . . ?
C00O C02O H02O 120.7 . . ?
C02T C02O C00O 118.6(2) . . ?
C02T C02O H02O 120.7 . . ?
C01N C02P H02P 121.2 . . ?
C036 C02P C01N 117.7(2) . . ?
C036 C02P H02P 121.2 . . ?
C50 C02Q C01A 178.2(3) . . ?
C01V C02R H02R 121.1 . . ?
C03E C02R C01V 117.9(3) . . ?
C03E C02R H02R 121.1 . . ?
C00K C02S H02S 119.0 . . ?
C034 C02S C00K 122.1(2) . . ?
C034 C02S H02S 119.0 . . ?
C02O C02T H02T 119.5 . . ?
C02O C02T C02Z 120.9(2) . . ?
C02Z C02T H02T 119.5 . . ?
C011 C02U H02U 119.3 . . ?
C032 C02U C011 121.5(2) . . ?
C032 C02U H02U 119.3 . . ?
C00Q C02V H02V 120.8 . . ?
C038 C02V C00Q 118.4(2) . . ?
C038 C02V H02V 120.8 . . ?
C01X C02W H02W 119.2 . . ?
C01X C02W C038 121.5(2) . . ?
C038 C02W H02W 119.2 . . ?
C015 C02X H02X 119.0 . . ?
C031 C02X C015 121.9(2) . . ?
C031 C02X H02X 119.0 . . ?
C00Z C02Y H02Y 120.7 . . ?
C030 C02Y C00Z 118.7(3) . . ?
C030 C02Y H02Y 120.7 . . ?
C02B C02Z C02T 121.7(2) . . ?
C02B C02Z H02Z 119.1 . . ?
C02T C02Z H02Z 119.1 . . ?
C02Y C030 H030 119.3 . . ?
C02Y C030 C036 121.4(3) . . ?
C036 C030 H030 119.3 . . ?
C02A C031 H031 120.0 . . ?
C02X C031 C02A 120.0(2) . . ?
C02X C031 H031 120.0 . . ?
C01J C032 H032 119.7 . . ?
C02U C032 C01J 120.6(2) . . ?
C02U C032 H032 119.7 . . ?
C037 C033 H033 119.6 . . ?
C037 C033 C03A 120.9(2) . . ?
C03A C033 H033 119.6 . . ?
C016 C034 H034 119.7 . . ?
C02S C034 C016 120.6(2) . . ?
C02S C034 H034 119.7 . . ?
C023 C035 H035 120.9 . . ?
C03I C035 C023 118.3(3) . . ?
C03I C035 H035 120.9 . . ?
C02P C036 C030 121.3(2) . . ?
C02P C036 H036 119.3 . . ?
C030 C036 H036 119.3 . . ?
C01B C037 H037 120.8 . . ?
C033 C037 C01B 118.5(2) . . ?
C033 C037 H037 120.8 . . ?
C02V C038 C02W 121.2(3) . . ?
C02V C038 H038 119.4 . . ?
C02W C038 H038 119.4 . . ?
C01Z C039 H039 119.8 . . ?
C01Z C039 C03F 120.5(3) . . ?
C03F C039 H039 119.8 . . ?
C029 C03A C033 121.8(2) . . ?
C029 C03A H03G 119.1 . . ?
C033 C03A H03G 119.1 . . ?
C01E C03B H03Q 109.5 . . ?
C01E C03B H03R 109.5 . . ?
C01E C03B H03S 109.5 . . ?
H03Q C03B H03R 109.5 . . ?
H03Q C03B H03S 109.5 . . ?
H03R C03B H03S 109.5 . . ?
C03H C03C H03Z 119.2 . . ?
C03H C03C C03I 121.6(3) . . ?
C03I C03C H03Z 119.2 . . ?
C017 C03D H03T 120.7 . . ?
C03F C03D C017 118.6(3) . . ?
C03F C03D H03T 120.7 . . ?
C02R C03E H8 119.4 . . ?
C02R C03E C03J 121.2(3) . . ?
C03J C03E H8 119.4 . . ?
C039 C03F H03U 119.1 . . ?
C03D C03F C039 121.7(3) . . ?
C03D C03F H03U 119.1 . . ?
C01P C03G H9 120.8 . . ?
C03J C03G C01P 118.4(3) . . ?
C03J C03G H9 120.8 . . ?
C01Y C03H H03 120.7 . . ?
C03C C03H C01Y 118.6(3) . . ?
C03C C03H H03 120.7 . . ?
C035 C03I C03C 120.9(3) . . ?
C035 C03I H1 119.6 . . ?
C03C C03I H1 119.6 . . ?
C03E C03J H10 119.3 . . ?
C03G C03J C03E 121.5(3) . . ?
C03G C03J H10 119.3 . . ?
C025 C03K H2 109.5 . . ?
C025 C03K H 109.5 . . ?
C025 C03K HA 109.5 . . ?
H2 C03K H 109.5 . . ?
H2 C03K HA 109.5 . . ?
H C03K HA 109.5 . . ?
C021 C03L H03H 109.5 . . ?
C021 C03L H03I 109.5 . . ?
C021 C03L H03J 109.5 . . ?
H03H C03L H03I 109.5 . . ?
H03H C03L H03J 109.5 . . ?
H03I C03L H03J 109.5 . . ?
C024 C03M H5 109.5 . . ?
C024 C03M HB 109.5 . . ?
C024 C03M HC 109.5 . . ?
H5 C03M HB 109.5 . . ?
H5 C03M HC 109.5 . . ?
HB C03M HC 109.5 . . ?
C01E C03N H03V 109.5 . . ?
C01E C03N H03W 109.5 . . ?
C01E C03N H03X 109.5 . . ?
H03V C03N H03W 109.5 . . ?
H03V C03N H03X 109.5 . . ?
H03W C03N H03X 109.5 . . ?
C025 C03O H3 109.5 . . ?
C025 C03O HD 109.5 . . ?
C025 C03O HE 109.5 . . ?
H3 C03O HD 109.5 . . ?
H3 C03O HE 109.5 . . ?
HD C03O HE 109.5 . . ?
C024 C03P H6 109.5 . . ?
C024 C03P HF 109.5 . . ?
C024 C03P HG 109.5 . . ?
H6 C03P HF 109.5 . . ?
H6 C03P HG 109.5 . . ?
HF C03P HG 109.5 . . ?
C021 C03Q H03K 109.5 . . ?
C021 C03Q H03L 109.5 . . ?
C021 C03Q H03M 109.5 . . ?
H03K C03Q H03L 109.5 . . ?
H03K C03Q H03M 109.5 . . ?
H03L C03Q H03M 109.5 . . ?
C025 C03R H4 109.5 . . ?
C025 C03R HH 109.5 . . ?
C025 C03R HI 109.5 . . ?
H4 C03R HH 109.5 . . ?
H4 C03R HI 109.5 . . ?
HH C03R HI 109.5 . . ?
C024 C03S H7 109.5 . . ?
C024 C03S HJ 109.5 . . ?
C024 C03S HK 109.5 . . ?
H7 C03S HJ 109.5 . . ?
H7 C03S HK 109.5 . . ?
HJ C03S HK 109.5 . . ?
C01E C03T H03Y 109.5 . . ?
C01E C03T HL 109.5 . . ?
C01E C03T HM 109.5 . . ?
H03Y C03T HL 109.5 . . ?
H03Y C03T HM 109.5 . . ?
HL C03T HM 109.5 . . ?
C01L C03U H11 109.5 . . ?
C01L C03U HN 109.5 . . ?
C01L C03U HO 109.5 . . ?
H11 C03U HN 109.5 . . ?
H11 C03U HO 109.5 . . ?
HN C03U HO 109.5 . . ?
C01L C03V H12 109.5 . . ?
C01L C03V HP 109.5 . . ?
C01L C03V HQ 109.5 . . ?
H12 C03V HP 109.5 . . ?
H12 C03V HQ 109.5 . . ?
HP C03V HQ 109.5 . . ?
C021 C03W H03N 109.5 . . ?
C021 C03W H03O 109.5 . . ?
C021 C03W H03P 109.5 . . ?
H03N C03W H03O 109.5 . . ?
H03N C03W H03P 109.5 . . ?
H03O C03W H03P 109.5 . . ?
C01L C03X H13 109.5 . . ?
C01L C03X HR 109.5 . . ?
C01L C03X HS 109.5 . . ?
H13 C03X HR 109.5 . . ?
H13 C03X HS 109.5 . . ?
HR C03X HS 109.5 . . ?
C02E C03Y H03A 109.5 . . ?
C02E C03Y H03B 109.5 . . ?
C02E C03Y H03C 109.5 . . ?
H03A C03Y H03B 109.5 . . ?
H03A C03Y H03C 109.5 . . ?
H03B C03Y H03C 109.5 . . ?
C01C C03Z H03D 109.5 . . ?
C01C C03Z H03E 109.5 . . ?
C01C C03Z H03F 109.5 . . ?
H03D C03Z H03E 109.5 . . ?
H03D C03Z H03F 109.5 . . ?
H03E C03Z H03F 109.5 . . ?
C02E C040 H04A 109.5 . . ?
C02E C040 H04B 109.5 . . ?
C02E C040 H04C 109.5 . . ?
H04A C040 H04B 109.5 . . ?
H04A C040 H04C 109.5 . . ?
H04B C040 H04C 109.5 . . ?
C01C C041 H04G 109.5 . . ?
C01C C041 H04H 109.5 . . ?
C01C C041 H04I 109.5 . . ?
H04G C041 H04H 109.5 . . ?
H04G C041 H04I 109.5 . . ?
H04H C041 H04I 109.5 . . ?
C02E C042 H04D 109.5 . . ?
C02E C042 H04E 109.5 . . ?
C02E C042 H04F 109.5 . . ?
H04D C042 H04E 109.5 . . ?
H04D C042 H04F 109.5 . . ?
H04E C042 H04F 109.5 . . ?
C01C C043 H04J 109.5 . . ?
C01C C043 H04K 109.5 . . ?
C01C C043 H04L 109.5 . . ?
H04J C043 H04K 109.5 . . ?
H04J C043 H04L 109.5 . . ?
H04K C043 H04L 109.5 . . ?
C01C C0 H0A 109.5 . . ?
C01C C0 H0B 109.5 . . ?
C01C C0 H0C 109.5 . . ?
H0A C0 H0B 109.5 . . ?
H0A C0 H0C 109.5 . . ?
H0B C0 H0C 109.5 . . ?
C01C C1 H1A 109.5 . . ?
C01C C1 H1B 109.5 . . ?
C01C C1 H1C 109.5 . . ?
H1A C1 H1B 109.5 . . ?
H1A C1 H1C 109.5 . . ?
H1B C1 H1C 109.5 . . ?
C01C C2 H2A 109.5 . . ?
C01C C2 H2B 109.5 . . ?
C01C C2 H2C 109.5 . . ?
H2A C2 H2B 109.5 . . ?
H2A C2 H2C 109.5 . . ?
H2B C2 H2C 109.5 . . ?
C02E C3 H3A 109.5 . . ?
C02E C3 H3B 109.5 . . ?
C02E C3 H3C 109.5 . . ?
H3A C3 H3B 109.5 . . ?
H3A C3 H3C 109.5 . . ?
H3B C3 H3C 109.5 . . ?
C02E C4 H4A 109.5 . . ?
C02E C4 H4B 109.5 . . ?
C02E C4 H4C 109.5 . . ?
H4A C4 H4B 109.5 . . ?
H4A C4 H4C 109.5 . . ?
H4B C4 H4C 109.5 . . ?
C02E C5 H5A 109.5 . . ?
C02E C5 H5B 109.5 . . ?
C02E C5 H5C 109.5 . . ?
H5A C5 H5B 109.5 . . ?
H5A C5 H5C 109.5 . . ?
H5B C5 H5C 109.5 . . ?

loop_
_geom_bond_atom_site_label_1
_geom_bond_atom_site_label_2
_geom_bond_distance
_geom_bond_site_symmetry_2
_geom_bond_publ_flag
S001 C00U 1.751(2) . ?
S001 C00W 1.724(2) . ?
S002 C00N 1.748(2) . ?
S002 C014 1.731(2) . ?
S003 C00F 1.745(2) . ?
S003 C010 1.728(2) . ?
S004 C00I 1.756(2) . ?
S004 C00S 1.731(2) . ?
S005 C00J 1.751(2) . ?
S005 C023 1.728(3) . ?
S006 C00V 1.751(2) . ?
S006 C01N 1.722(2) . ?
S007 C01K 1.750(3) . ?
S007 C01V 1.723(2) . ?
N008 C00F 1.300(3) . ?
N008 C00O 1.380(3) . ?
N009 C00I 1.295(3) . ?
N009 C017 1.383(3) . ?
N00A C00N 1.302(3) . ?
N00A C00Q 1.384(3) . ?
N00B C00V 1.293(3) . ?
N00B C00Z 1.382(3) . ?
N00C C00J 1.297(3) . ?
N00C C01Y 1.381(3) . ?
N00D C00U 1.297(3) . ?
N00D C01B 1.382(3) . ?
N00E C01K 1.290(3) . ?
N00E C01P 1.390(3) . ?
C00F C47 1.418(3) . ?
C00G C01E 1.528(3) . ?
C00G C01I 1.401(3) . ?
C00G C01R 1.391(3) . ?
C00H C00X 1.400(3) . ?
C00H C01C 1.521(3) . ?
C00H C020 1.397(3) . ?
C00I C46 1.424(3) . ?
C00J C49 1.421(3) . ?
C00K C025 1.521(3) . ?
C00K C02N 1.394(3) . ?
C00K C02S 1.396(3) . ?
C00L C01F 1.392(3) . ?
C00L C01L 1.525(3) . ?
C00L C02I 1.397(3) . ?
C00M C00T 1.397(3) . ?
C00M C021 1.522(3) . ?
C00M C028 1.394(3) . ?
C00N C48 1.417(3) . ?
C00O C010 1.397(3) . ?
C00O C02O 1.397(3) . ?
C00P C01D 1.392(3) . ?
C00P C01M 1.429(3) . ?
C00P C02C 1.393(3) . ?
C00Q C014 1.403(3) . ?
C00Q C02V 1.396(3) . ?
C00R H00R 0.9500 . ?
C00R C012 1.399(3) . ?
C00R C01I 1.381(3) . ?
C00S C017 1.402(3) . ?
C00S C01Z 1.385(3) . ?
C00T H00T 0.9500 . ?
C00T C018 1.381(3) . ?
C00U C45 1.418(3) . ?
C00V C44 1.423(3) . ?
C00W C01B 1.400(3) . ?
C00W C029 1.394(3) . ?
C00X H00X 0.9500 . ?
C00X C01D 1.383(3) . ?
C00Y C018 1.394(3) . ?
C00Y C026 1.429(3) . ?
C00Y C02J 1.388(3) . ?
C00Z C01N 1.404(3) . ?
C00Z C02Y 1.396(3) . ?
C010 C02B 1.392(3) . ?
C011 C027 1.386(3) . ?
C011 C02E 1.524(3) . ?
C011 C02U 1.389(3) . ?
C012 C01H 1.389(3) . ?
C012 C01S 1.432(3) . ?
C47 C01M 1.201(3) . ?
C014 C01X 1.393(3) . ?
C015 C024 1.525(3) . ?
C015 C02K 1.388(3) . ?
C015 C02X 1.389(3) . ?
C016 C01T 1.427(3) . ?
C016 C02L 1.384(3) . ?
C016 C034 1.389(4) . ?
C017 C03D 1.396(3) . ?
C018 H018 0.9500 . ?
C49 C01T 1.196(3) . ?
C01A C01Q 1.390(3) . ?
C01A C02F 1.394(3) . ?
C01A C02Q 1.428(3) . ?
C01B C037 1.399(3) . ?
C01C C03Z 1.533(6) . ?
C01C C041 1.548(5) . ?
C01C C043 1.505(5) . ?
C01C C0 1.505(7) . ?
C01C C1 1.545(7) . ?
C01C C2 1.492(7) . ?
C01D H01D 0.9500 . ?
C01E C03B 1.522(3) . ?
C01E C03N 1.523(3) . ?
C01E C03T 1.522(4) . ?
C01F H01F 0.9500 . ?
C01F C01Q 1.383(3) . ?
C46 C01S 1.193(3) . ?
C01H H01H 0.9500 . ?
C01H C01R 1.385(3) . ?
C01I H01I 0.9500 . ?
C01J C01O 1.387(3) . ?
C01J C02D 1.428(3) . ?
C01J C032 1.389(4) . ?
C01K C50 1.423(3) . ?
C01L C03U 1.499(4) . ?
C01L C03V 1.497(4) . ?
C01L C03X 1.530(4) . ?
C01N C02P 1.392(3) . ?
C01O H01O 0.9500 . ?
C01O C027 1.383(3) . ?
C01P C01V 1.397(3) . ?
C01P C03G 1.398(3) . ?
C01Q H01Q 0.9500 . ?
C01R H01R 0.9500 . ?
C44 C02G 1.201(3) . ?
C01V C02R 1.394(3) . ?
C48 C02D 1.200(3) . ?
C01X H01X 0.9500 . ?
C01X C02W 1.379(4) . ?
C01Y C023 1.406(3) . ?
C01Y C03H 1.395(4) . ?
C01Z H01Z 0.9500 . ?
C01Z C039 1.375(4) . ?
C020 H020 0.9500 . ?
C020 C02C 1.381(3) . ?
C021 C03L 1.501(3) . ?
C021 C03Q 1.506(4) . ?
C021 C03W 1.531(4) . ?
C45 C026 1.203(3) . ?
C023 C035 1.391(3) . ?
C024 C03M 1.513(3) . ?
C024 C03P 1.527(4) . ?
C024 C03S 1.518(4) . ?
C025 C03K 1.519(3) . ?
C025 C03O 1.524(4) . ?
C025 C03R 1.536(4) . ?
C027 H027 0.9500 . ?
C028 H028 0.9500 . ?
C028 C02J 1.388(3) . ?
C029 H029 0.9500 . ?
C029 C03A 1.379(4) . ?
C02A C02G 1.433(3) . ?
C02A C02H 1.382(4) . ?
C02A C031 1.388(3) . ?
C02B H02B 0.9500 . ?
C02B C02Z 1.381(4) . ?
C02C H02C 0.9500 . ?
C02E C03Y 1.499(7) . ?
C02E C040 1.553(6) . ?
C02E C042 1.539(5) . ?
C02E C3 1.539(9) . ?
C02E C4 1.572(7) . ?
C02E C5 1.454(6) . ?
C02F H02F 0.9500 . ?
C02F C02I 1.386(3) . ?
C02H H02H 0.9500 . ?
C02H C02K 1.384(4) . ?
C02I H02I 0.9500 . ?
C02J H02J 0.9500 . ?
C02K H02K 0.9500 . ?
C02L H02L 0.9500 . ?
C02L C02N 1.386(4) . ?
C50 C02Q 1.205(3) . ?
C02N H02N 0.9500 . ?
C02O H02O 0.9500 . ?
C02O C02T 1.381(4) . ?
C02P H02P 0.9500 . ?
C02P C036 1.381(4) . ?
C02R H02R 0.9500 . ?
C02R C03E 1.374(4) . ?
C02S H02S 0.9500 . ?
C02S C034 1.376(4) . ?
C02T H02T 0.9500 . ?
C02T C02Z 1.391(4) . ?
C02U H02U 0.9500 . ?
C02U C032 1.383(4) . ?
C02V H02V 0.9500 . ?
C02V C038 1.378(4) . ?
C02W H02W 0.9500 . ?
C02W C038 1.393(4) . ?
C02X H02X 0.9500 . ?
C02X C031 1.386(4) . ?
C02Y H02Y 0.9500 . ?
C02Y C030 1.378(4) . ?
C02Z H02Z 0.9500 . ?
C030 H030 0.9500 . ?
C030 C036 1.384(4) . ?
C031 H031 0.9500 . ?
C032 H032 0.9500 . ?
C033 H033 0.9500 . ?
C033 C037 1.383(4) . ?
C033 C03A 1.392(4) . ?
C034 H034 0.9500 . ?
C035 H035 0.9500 . ?
C035 C03I 1.376(4) . ?
C036 H036 0.9500 . ?
C037 H037 0.9500 . ?
C038 H038 0.9500 . ?
C039 H039 0.9500 . ?
C039 C03F 1.386(4) . ?
C03A H03G 0.9500 . ?
C03B H03Q 0.9800 . ?
C03B H03R 0.9800 . ?
C03B H03S 0.9800 . ?
C03C H03Z 0.9500 . ?
C03C C03H 1.375(4) . ?
C03C C03I 1.387(4) . ?
C03D H03T 0.9500 . ?
C03D C03F 1.373(4) . ?
C03E H8 0.9500 . ?
C03E C03J 1.382(4) . ?
C03F H03U 0.9500 . ?
C03G H9 0.9500 . ?
C03G C03J 1.377(4) . ?
C03H H03 0.9500 . ?
C03I H1 0.9500 . ?
C03J H10 0.9500 . ?
C03K H2 0.9800 . ?
C03K H 0.9800 . ?
C03K HA 0.9800 . ?
C03L H03H 0.9800 . ?
C03L H03I 0.9800 . ?
C03L H03J 0.9800 . ?
C03M H5 0.9800 . ?
C03M HB 0.9800 . ?
C03M HC 0.9800 . ?
C03N H03V 0.9800 . ?
C03N H03W 0.9800 . ?
C03N H03X 0.9800 . ?
C03O H3 0.9800 . ?
C03O HD 0.9800 . ?
C03O HE 0.9800 . ?
C03P H6 0.9800 . ?
C03P HF 0.9800 . ?
C03P HG 0.9800 . ?
C03Q H03K 0.9800 . ?
C03Q H03L 0.9800 . ?
C03Q H03M 0.9800 . ?
C03R H4 0.9800 . ?
C03R HH 0.9800 . ?
C03R HI 0.9800 . ?
C03S H7 0.9800 . ?
C03S HJ 0.9800 . ?
C03S HK 0.9800 . ?
C03T H03Y 0.9800 . ?
C03T HL 0.9800 . ?
C03T HM 0.9800 . ?
C03U H11 0.9800 . ?
C03U HN 0.9800 . ?
C03U HO 0.9800 . ?
C03V H12 0.9800 . ?
C03V HP 0.9800 . ?
C03V HQ 0.9800 . ?
C03W H03N 0.9800 . ?
C03W H03O 0.9800 . ?
C03W H03P 0.9800 . ?
C03X H13 0.9800 . ?
C03X HR 0.9800 . ?
C03X HS 0.9800 . ?
C03Y H03A 0.9800 . ?
C03Y H03B 0.9800 . ?
C03Y H03C 0.9800 . ?
C03Z H03D 0.9800 . ?
C03Z H03E 0.9800 . ?
C03Z H03F 0.9800 . ?
C040 H04A 0.9800 . ?
C040 H04B 0.9800 . ?
C040 H04C 0.9800 . ?
C041 H04G 0.9800 . ?
C041 H04H 0.9800 . ?
C041 H04I 0.9800 . ?
C042 H04D 0.9800 . ?
C042 H04E 0.9800 . ?
C042 H04F 0.9800 . ?
C043 H04J 0.9800 . ?
C043 H04K 0.9800 . ?
C043 H04L 0.9800 . ?
C0 H0A 0.9800 . ?
C0 H0B 0.9800 . ?
C0 H0C 0.9800 . ?
C1 H1A 0.9800 . ?
C1 H1B 0.9800 . ?
C1 H1C 0.9800 . ?
C2 H2A 0.9800 . ?
C2 H2B 0.9800 . ?
C2 H2C 0.9800 . ?
C3 H3A 0.9800 . ?
C3 H3B 0.9800 . ?
C3 H3C 0.9800 . ?
C4 H4A 0.9800 . ?
C4 H4B 0.9800 . ?
C4 H4C 0.9800 . ?
C5 H5A 0.9800 . ?
C5 H5B 0.9800 . ?
C5 H5C 0.9800 . ?

loop_
_geom_torsion_atom_site_label_1
_geom_torsion_atom_site_label_2
_geom_torsion_atom_site_label_3
_geom_torsion_atom_site_label_4
_geom_torsion
_geom_torsion_site_symmetry_1
_geom_torsion_site_symmetry_2
_geom_torsion_site_symmetry_3
_geom_torsion_site_symmetry_4
_geom_torsion_publ_flag
S001 C00W C01B N00D 0.0(3) . . . . ?
S001 C00W C01B C037 178.7(2) . . . . ?
S001 C00W C029 C03A -178.0(2) . . . . ?
S002 C014 C01X C02W -177.4(2) . . . . ?
S003 C010 C02B C02Z -178.5(2) . . . . ?
S004 C00S C017 N009 0.4(3) . . . . ?
S004 C00S C017 C03D -178.9(2) . . . . ?
S004 C00S C01Z C039 178.4(2) . . . . ?
S005 C023 C035 C03I 177.8(2) . . . . ?
S006 C01N C02P C036 178.6(2) . . . . ?
S007 C01V C02R C03E -178.5(2) . . . . ?
N008 C00O C010 S003 -0.6(3) . . . . ?
N008 C00O C010 C02B -180.0(2) . . . . ?
N008 C00O C02O C02T 179.0(2) . . . . ?
N009 C017 C03D C03F -178.4(3) . . . . ?
N00A C00Q C014 S002 -0.4(3) . . . . ?
N00A C00Q C014 C01X -178.8(2) . . . . ?
N00A C00Q C02V C038 177.9(2) . . . . ?
N00B C00Z C01N S006 0.6(3) . . . . ?
N00B C00Z C01N C02P 179.9(2) . . . . ?
N00B C00Z C02Y C030 -179.2(2) . . . . ?
N00C C01Y C023 S005 0.7(3) . . . . ?
N00C C01Y C023 C035 179.8(2) . . . . ?
N00C C01Y C03H C03C -178.6(3) . . . . ?
N00D C01B C037 C033 178.1(3) . . . . ?
N00E C01P C01V S007 -0.3(3) . . . . ?
N00E C01P C01V C02R -179.7(2) . . . . ?
N00E C01P C03G C03J 178.6(3) . . . . ?
C00F S003 C010 C00O 0.65(18) . . . . ?
C00F S003 C010 C02B -180.0(2) . . . . ?
C00F N008 C00O C010 0.1(3) . . . . ?
C00F N008 C00O C02O -178.8(2) . . . . ?
C00H C00X C01D C00P 0.3(4) . . . . ?
C00H C020 C02C C00P 0.8(4) . . . . ?
C00I S004 C00S C017 0.12(19) . . . . ?
C00I S004 C00S C01Z -179.1(2) . . . . ?
C00I N009 C017 C00S -0.8(3) . . . . ?
C00I N009 C017 C03D 178.4(3) . . . . ?
C00J S005 C023 C01Y -0.26(19) . . . . ?
C00J S005 C023 C035 -179.3(2) . . . . ?
C00J N00C C01Y C023 -0.8(3) . . . . ?
C00J N00C C01Y C03H 178.3(3) . . . . ?
C00K C02S C034 C016 -0.3(5) . . . . ?
C00L C01F C01Q C01A 0.2(4) . . . . ?
C00M C00T C018 C00Y 0.8(4) . . . . ?
C00M C028 C02J C00Y 0.6(4) . . . . ?
C00N S002 C014 C00Q 0.11(19) . . . . ?
C00N S002 C014 C01X 178.3(2) . . . . ?
C00N N00A C00Q C014 0.6(3) . . . . ?
C00N N00A C00Q C02V -177.9(2) . . . . ?
C00O N008 C00F S003 0.5(3) . . . . ?
C00O N008 C00F C47 178.2(2) . . . . ?
C00O C010 C02B C02Z 0.8(4) . . . . ?
C00O C02O C02T C02Z 0.9(4) . . . . ?
C00Q N00A C00N S002 -0.5(3) . . . . ?
C00Q N00A C00N C48 177.6(2) . . . . ?
C00Q C014 C01X C02W 0.6(4) . . . . ?
C00Q C02V C038 C02W 0.8(4) . . . . ?
C00R C012 C01H C01R 0.4(4) . . . . ?
C00S S004 C00I N009 -0.6(2) . . . . ?
C00S S004 C00I C46 179.2(2) . . . . ?
C00S C017 C03D C03F 0.8(4) . . . . ?
C00S C01Z C039 C03F 0.0(4) . . . . ?
C00T C00M C021 C03L 55.9(3) . . . . ?
C00T C00M C021 C03Q 179.7(3) . . . . ?
C00T C00M C021 C03W -62.4(3) . . . . ?
C00T C00M C028 C02J -1.3(4) . . . . ?
C00U S001 C00W C01B -0.08(19) . . . . ?
C00U S001 C00W C029 178.8(2) . . . . ?
C00U N00D C01B C00W 0.2(3) . . . . ?
C00U N00D C01B C037 -178.4(3) . . . . ?
C00V S006 C01N C00Z -0.36(18) . . . . ?
C00V S006 C01N C02P -179.5(2) . . . . ?
C00V N00B C00Z C01N -0.6(3) . . . . ?
C00V N00B C00Z C02Y 178.9(2) . . . . ?
C00W S001 C00U N00D 0.2(2) . . . . ?
C00W S001 C00U C45 -178.6(2) . . . . ?
C00W C01B C037 C033 -0.5(4) . . . . ?
C00W C029 C03A C033 -0.5(4) . . . . ?
C00X C00H C01C C03Z -154.6(4) . . . . ?
C00X C00H C01C C041 87.6(4) . . . . ?
C00X C00H C01C C043 -32.2(4) . . . . ?
C00X C00H C01C C0 40.5(5) . . . . ?
C00X C00H C01C C1 -76.7(5) . . . . ?
C00X C00H C01C C2 166.1(7) . . . . ?
C00X C00H C020 C02C -1.4(4) . . . . ?
C00Z N00B C00V S006 0.3(3) . . . . ?
C00Z N00B C00V C44 -178.2(2) . . . . ?
C00Z C01N C02P C036 -0.5(4) . . . . ?
C00Z C02Y C030 C036 -0.7(4) . . . . ?
C010 S003 C00F N008 -0.7(2) . . . . ?
C010 S003 C00F C47 -178.6(2) . . . . ?
C010 C00O C02O C02T 0.2(4) . . . . ?
C010 C02B C02Z C02T 0.3(4) . . . . ?
C011 C02U C032 C01J 0.5(5) . . . . ?
C012 C00R C01I C00G -0.2(4) . . . . ?
C012 C01H C01R C00G -0.8(4) . . . . ?
C014 S002 C00N N00A 0.2(2) . . . . ?
C014 S002 C00N C48 -178.0(2) . . . . ?
C014 C00Q C02V C038 -0.5(4) . . . . ?
C014 C01X C02W C038 -0.2(4) . . . . ?
C015 C02X C031 C02A -0.6(5) . . . . ?
C016 C02L C02N C00K 0.1(4) . . . . ?
C017 N009 C00I S004 0.9(3) . . . . ?
C017 N009 C00I C46 -178.9(2) . . . . ?
C017 C00S C01Z C039 -0.8(4) . . . . ?
C017 C03D C03F C039 -1.6(5) . . . . ?
C018 C00Y C02J C028 0.9(4) . . . . ?
C01A C02F C02I C00L 0.5(4) . . . . ?
C01B N00D C00U S001 -0.3(3) . . . . ?
C01B N00D C00U C45 178.4(2) . . . . ?
C01B C00W C029 C03A 0.8(4) . . . . ?
C01C C00H C00X C01D -179.9(2) . . . . ?
C01C C00H C020 C02C 179.4(2) . . . . ?
C01D C00P C02C C020 0.4(4) . . . . ?
C01E C00G C01I C00R -178.1(2) . . . . ?
C01E C00G C01R C01H 178.5(2) . . . . ?
C01F C00L C01L C03U 43.5(3) . . . . ?
C01F C00L C01L C03V 168.0(3) . . . . ?
C01F C00L C01L C03X -74.2(3) . . . . ?
C01F C00L C02I C02F -1.2(4) . . . . ?
C01I C00G C01E C03B -47.6(3) . . . . ?
C01I C00G C01E C03N -169.2(2) . . . . ?
C01I C00G C01E C03T 71.9(3) . . . . ?
C01I C00G C01R C01H 0.6(4) . . . . ?
C01I C00R C012 C01H 0.1(4) . . . . ?
C01I C00R C012 C01S -178.7(2) . . . . ?
C01J C01O C027 C011 1.2(4) . . . . ?
C01K S007 C01V C01P 0.29(19) . . . . ?
C01K S007 C01V C02R 179.7(2) . . . . ?
C01K N00E C01P C01V 0.1(3) . . . . ?
C01K N00E C01P C03G -178.3(2) . . . . ?
C01L C00L C01F C01Q 178.2(2) . . . . ?
C01L C00L C02I C02F -178.5(2) . . . . ?
C01M C00P C01D C00X 179.3(2) . . . . ?
C01M C00P C02C C020 -179.9(2) . . . . ?
C01N S006 C00V N00B 0.0(2) . . . . ?
C01N S006 C00V C44 178.6(2) . . . . ?
C01N C00Z C02Y C030 0.2(4) . . . . ?
C01N C02P C036 C030 0.0(4) . . . . ?
C01O C01J C032 C02U 1.3(4) . . . . ?
C01P N00E C01K S007 0.1(3) . . . . ?
C01P N00E C01K C50 178.4(2) . . . . ?
C01P C01V C02R C03E 0.9(4) . . . . ?
C01P C03G C03J C03E 1.2(5) . . . . ?
C01Q C01A C02F C02I 0.6(4) . . . . ?
C01R C00G C01E C03B 134.6(2) . . . . ?
C01R C00G C01E C03N 13.0(3) . . . . ?
C01R C00G C01E C03T -106.0(3) . . . . ?
C01R C00G C01I C00R -0.1(4) . . . . ?
C01S C012 C01H C01R 179.2(2) . . . . ?
C01T C016 C02L C02N -180.0(3) . . . . ?
C01T C016 C034 C02S -179.9(3) . . . . ?
C01V S007 C01K N00E -0.2(2) . . . . ?
C01V S007 C01K C50 -178.6(2) . . . . ?
C01V C01P C03G C03J 0.2(4) . . . . ?
C01V C02R C03E C03J 0.5(4) . . . . ?
C01X C02W C038 C02V -0.5(4) . . . . ?
C01Y N00C C00J S005 0.6(3) . . . . ?
C01Y N00C C00J C49 -177.6(2) . . . . ?
C01Y C023 C035 C03I -1.1(4) . . . . ?
C01Z C00S C017 N009 179.7(2) . . . . ?
C01Z C00S C017 C03D 0.4(4) . . . . ?
C01Z C039 C03F C03D 1.3(5) . . . . ?
C020 C00H C00X C01D 0.8(3) . . . . ?
C020 C00H C01C C03Z 24.6(4) . . . . ?
C020 C00H C01C C041 -93.2(4) . . . . ?
C020 C00H C01C C043 147.0(4) . . . . ?
C020 C00H C01C C0 -140.3(5) . . . . ?
C020 C00H C01C C1 102.5(5) . . . . ?
C020 C00H C01C C2 -14.7(7) . . . . ?
C021 C00M C00T C018 178.9(2) . . . . ?
C021 C00M C028 C02J -179.5(2) . . . . ?
C023 S005 C00J N00C -0.2(2) . . . . ?
C023 S005 C00J C49 178.2(2) . . . . ?
C023 C01Y C03H C03C 0.5(4) . . . . ?
C023 C035 C03I C03C 0.4(4) . . . . ?
C024 C015 C02K C02H -178.1(2) . . . . ?
C024 C015 C02X C031 178.7(3) . . . . ?
C025 C00K C02N C02L 177.4(2) . . . . ?
C025 C00K C02S C034 -177.3(3) . . . . ?
C026 C00Y C018 C00T 178.5(2) . . . . ?
C026 C00Y C02J C028 -179.2(2) . . . . ?
C027 C011 C02E C03Y -141.9(4) . . . . ?
C027 C011 C02E C040 98.7(4) . . . . ?
C027 C011 C02E C042 -18.1(5) . . . . ?
C027 C011 C02E C3 -171.9(6) . . . . ?
C027 C011 C02E C4 -58.1(6) . . . . ?
C027 C011 C02E C5 61.8(6) . . . . ?
C027 C011 C02U C032 -1.5(4) . . . . ?
C028 C00M C00T C018 0.6(4) . . . . ?
C028 C00M C021 C03L -125.9(3) . . . . ?
C028 C00M C021 C03Q -2.1(4) . . . . ?
C028 C00M C021 C03W 115.8(3) . . . . ?
C029 C00W C01B N00D -179.0(2) . . . . ?
C029 C00W C01B C037 -0.3(4) . . . . ?
C02A C02H C02K C015 -0.7(4) . . . . ?
C02C C00P C01D C00X -1.0(4) . . . . ?
C02D C01J C01O C027 178.6(2) . . . . ?
C02D C01J C032 C02U -179.4(3) . . . . ?
C02E C011 C027 C01O -178.7(2) . . . . ?
C02E C011 C02U C032 177.9(3) . . . . ?
C02F C01A C01Q C01F -0.9(4) . . . . ?
C02G C02A C02H C02K 179.8(2) . . . . ?
C02G C02A C031 C02X -179.2(3) . . . . ?
C02H C02A C031 C02X 0.7(4) . . . . ?
C02I C00L C01F C01Q 0.9(4) . . . . ?
C02I C00L C01L C03U -139.3(3) . . . . ?
C02I C00L C01L C03V -14.8(4) . . . . ?
C02I C00L C01L C03X 102.9(3) . . . . ?
C02J C00Y C018 C00T -1.6(4) . . . . ?
C02K C015 C024 C03M -29.8(3) . . . . ?
C02K C015 C024 C03P 88.6(3) . . . . ?
C02K C015 C024 C03S -152.0(3) . . . . ?
C02K C015 C02X C031 -0.2(4) . . . . ?
C02L C016 C034 C02S -1.0(4) . . . . ?
C02N C00K C025 C03K 142.0(3) . . . . ?
C02N C00K C025 C03O 19.4(4) . . . . ?
C02N C00K C025 C03R -99.5(3) . . . . ?
C02N C00K C02S C034 1.4(4) . . . . ?
C02O C00O C010 S003 178.36(19) . . . . ?
C02O C00O C010 C02B -1.1(4) . . . . ?
C02O C02T C02Z C02B -1.2(4) . . . . ?
C02Q C01A C01Q C01F 178.8(2) . . . . ?
C02Q C01A C02F C02I -179.1(2) . . . . ?
C02R C03E C03J C03G -1.6(5) . . . . ?
C02S C00K C025 C03K -39.4(3) . . . . ?
C02S C00K C025 C03O -162.0(3) . . . . ?
C02S C00K C025 C03R 79.1(3) . . . . ?
C02S C00K C02N C02L -1.3(4) . . . . ?
C02U C011 C027 C01O 0.6(4) . . . . ?
C02U C011 C02E C03Y 38.7(5) . . . . ?
C02U C011 C02E C040 -80.6(5) . . . . ?
C02U C011 C02E C042 162.6(4) . . . . ?
C02U C011 C02E C3 8.8(7) . . . . ?
C02U C011 C02E C4 122.6(6) . . . . ?
C02U C011 C02E C5 -117.5(5) . . . . ?
C02V C00Q C014 S002 178.1(2) . . . . ?
C02V C00Q C014 C01X -0.2(4) . . . . ?
C02X C015 C024 C03M 151.3(3) . . . . ?
C02X C015 C024 C03P -90.2(3) . . . . ?
C02X C015 C024 C03S 29.1(4) . . . . ?
C02X C015 C02K C02H 0.9(4) . . . . ?
C02Y C00Z C01N S006 -178.86(19) . . . . ?
C02Y C00Z C01N C02P 0.4(4) . . . . ?
C02Y C030 C036 C02P 0.6(4) . . . . ?
C031 C02A C02H C02K -0.1(4) . . . . ?
C032 C01J C01O C027 -2.1(4) . . . . ?
C034 C016 C02L C02N 1.1(4) . . . . ?
C037 C033 C03A C029 -0.4(5) . . . . ?
C03A C033 C037 C01B 0.8(5) . . . . ?
C03G C01P C01V S007 178.2(2) . . . . ?
C03G C01P C01V C02R -1.2(4) . . . . ?
C03H C01Y C023 S005 -178.5(2) . . . . ?
C03H C01Y C023 C035 0.6(4) . . . . ?
C03H C03C C03I C035 0.7(5) . . . . ?
C03I C03C C03H C01Y -1.1(5) . . . . ?
